data_7133172
loop_
_publ_author_name
'Heim, Gavin P.'
'Hirahara, Masanari'
'Dev, Vidhya M.'
'Agapie, Theodor'

_publ_section_title
;
 Synthesis and electronic properties of nitrogen-rich nanographene.
;
_journal_issue 57
_journal_name_full 'Chemical communications (Cambridge, England)'
_journal_page_first 7343
_journal_page_last 7346
_journal_paper_doi 10.1039/d4cc01189a
_journal_volume 60
_journal_year 2024
_chemical_formula_moiety '2.95(C H Cl3), C115.03 H123.74 N12'
_chemical_formula_sum 'C116.94 H127.44 Cl8.84 N12'
_chemical_formula_weight 2014.29
_space_group_crystal_system triclinic
_space_group_IT_number 2
_space_group_name_Hall '-P 1'
_space_group_name_H-M_alt 'P -1'
_atom_sites_solution_hydrogens geom
_atom_sites_solution_primary iterative
_audit_creation_date 2023-05-23
_audit_creation_method
;
Olex2 1.2
(compiled May 18 2018 14:05:52 for OlexSys, GUI svn.r5506)
;
_audit_update_record
;
2024-02-24 deposited with the CCDC.	2024-06-09 downloaded from the CCDC.
;
_cell_angle_alpha 110.586(3)
_cell_angle_beta 101.322(3)
_cell_angle_gamma 93.081(3)
_cell_formula_units_Z 2
_cell_length_a 14.3540(6)
_cell_length_b 18.2341(6)
_cell_length_c 23.2636(10)
_cell_measurement_reflns_used 9126
_cell_measurement_temperature 175(2)
_cell_measurement_theta_max 34.89
_cell_measurement_theta_min 2.27
_cell_volume 5538.9(4)
_computing_cell_refinement 'SAINT V8.40A (?, 2016)'
_computing_data_reduction 'SAINT V8.40A (?, 2016)'
_computing_molecular_graphics 'Olex2 (Dolomanov et al., 2009)'
_computing_publication_material 'Olex2 (Dolomanov et al., 2009)'
_computing_structure_refinement 'ShelXL (Sheldrick, 2015)'
_computing_structure_solution 'olex2.solve (Bourhis et al., 2015)'
_diffrn_ambient_temperature 175.0
_diffrn_measured_fraction_theta_full 0.986
_diffrn_measured_fraction_theta_max 0.986
_diffrn_measurement_device_type 'Bruker APEX-II CCD'
_diffrn_measurement_method '\f and \w scans'
_diffrn_radiation_type CuK\a
_diffrn_radiation_wavelength 1.54178
_diffrn_reflns_av_R_equivalents 0.0584
_diffrn_reflns_av_unetI/netI 0.0471
_diffrn_reflns_Laue_measured_fraction_full 0.986
_diffrn_reflns_Laue_measured_fraction_max 0.986
_diffrn_reflns_limit_h_max 17
_diffrn_reflns_limit_h_min -17
_diffrn_reflns_limit_k_max 21
_diffrn_reflns_limit_k_min -21
_diffrn_reflns_limit_l_max 27
_diffrn_reflns_limit_l_min -27
_diffrn_reflns_number 86784
_diffrn_reflns_point_group_measured_fraction_full 0.986
_diffrn_reflns_point_group_measured_fraction_max 0.986
_diffrn_reflns_theta_full 66.634
_diffrn_reflns_theta_max 66.634
_diffrn_reflns_theta_min 2.672
_diffrn_standards_number 0
_exptl_absorpt_coefficient_mu 2.448
_exptl_absorpt_correction_T_max 0.7538
_exptl_absorpt_correction_T_min 0.5553
_exptl_absorpt_correction_type none
_exptl_absorpt_process_details
;
SADABS-2016/2 (Bruker,2016) was used for absorption correction.
wR2(int) was 0.1189 before and 0.0814 after correction.
The Ratio of minimum to maximum transmission is 0.7367.
The \l/2 correction factor is Not present.
;
_exptl_crystal_colour yellow
_exptl_crystal_colour_primary yellow
_exptl_crystal_density_diffrn 1.208
_exptl_crystal_description Block
_exptl_crystal_F_000 2127
_exptl_crystal_recrystallization_method 'Re-crystallisation from solvent: Chloroform'
_exptl_crystal_size_max 0.15
_exptl_crystal_size_mid 0.15
_exptl_crystal_size_min 0.1
_refine_diff_density_max 1.297
_refine_diff_density_min -0.748
_refine_diff_density_rms 0.093
_refine_ls_extinction_method none
_refine_ls_goodness_of_fit_ref 1.042
_refine_ls_hydrogen_treatment constr
_refine_ls_matrix_type full
_refine_ls_number_parameters 1389
_refine_ls_number_reflns 19324
_refine_ls_number_restraints 36
_refine_ls_restrained_S_all 1.042
_refine_ls_R_factor_all 0.0992
_refine_ls_R_factor_gt 0.0713
_refine_ls_shift/su_max 0.000
_refine_ls_shift/su_mean 0.000
_refine_ls_structure_factor_coef Fsqd
_refine_ls_weighting_details 'w=1/[\s^2^(Fo^2^)+(0.1148P)^2^+4.5406P] where P=(Fo^2^+2Fc^2^)/3'
_refine_ls_weighting_scheme calc
_refine_ls_wR_factor_gt 0.1920
_refine_ls_wR_factor_ref 0.2197
_reflns_Friedel_coverage 0.000
_reflns_number_gt 13721
_reflns_number_total 19324
_reflns_threshold_expression 'I > 2\s(I)'
_cod_data_source_file d4cc01189a2.cif
_cod_data_source_block v19022
_cod_depositor_comments 'Adding full bibliography for 7133172.cif.'
_cod_database_code 7133172
_shelx_shelxl_version_number 2018/3
_shelx_space_group_comment
;
The symmetry employed for this shelxl refinement is uniquely defined
by the following loop, which should always be used as a source of
symmetry information in preference to the above space-group names.
They are only intended as comments.
;
_olex2_refinement_description
;
1. Fixed Uiso
 At 1.2 times of:
  All C(H) groups
 At 1.5 times of:
  All C(H,H,H) groups
2. Restrained distances
 C023-C03D \\sim C023-C03I \\sim C023-C03M \\sim C03D-C03I \\sim C03D-C03M
\\sim C03I-C03M
 with sigma of 0.04
 C02K-C023 \\sim C02K-C03D \\sim C02K-C03I \\sim C02K-C03M \\sim C02K-C2 \\sim
C02K-C4AA \\sim C02K-C3AA
 with sigma of 0.02
3. Rigid body (RIGU) restrains
 C3AA, C2, C4AA
 with sigma for 1-2 distances of 0.004 and sigma for 1-3 distances of 0.004
 C03I, C03M, C03D
 with sigma for 1-2 distances of 0.004 and sigma for 1-3 distances of 0.004
4. Others
 Sof(Cl01)=Sof(Cl02)=Sof(Cl06)=Sof(C03L)=Sof(H2BA)=FVAR(1)
 Sof(H038)=Sof(C4A)=Sof(H4AB)=Sof(H4AC)=Sof(H4AD)=1-FVAR(2)
 Sof(C4)=Sof(H4A)=Sof(H4B)=Sof(H4C)=FVAR(2)
 Sof(C13A)=Sof(H13D)=Sof(H13E)=Sof(H13F)=1-FVAR(3)
 Sof(C13)=Sof(H13A)=Sof(H13B)=Sof(H13C)=FVAR(3)
 Sof(C9)=Sof(H9A)=Sof(H9B)=Sof(H9C)=FVAR(4)
 Sof(H1AA)=Sof(HK)=Sof(HL)=Sof(H6AA)=Sof(HU)=Sof(HV)=Sof(H8AA)=Sof(HY)=Sof(HZ)=
 1-FVAR(5)
 Sof(C2)=Sof(C4AA)=Sof(C3AA)=FVAR(5)
 Sof(H7AA)=Sof(HW)=Sof(HX)=Sof(H9AA)=Sof(H5BA)=Sof(H6BA)=Sof(H0BA)=Sof(H7BA)=
 Sof(H8BA)=1-FVAR(6)
 Sof(C5AA)=Sof(H5AB)=Sof(C6AA)=Sof(C17)=FVAR(6)
 Fixed Sof: H0AA(0.5) C03Q(0.5) H1BA(0.5) H9BA(0.5) H0CA(0.5) C3(0.5) H3A(0.5)
 H3B(0.5) H3C(0.5) C6(0.5) H6A(0.5) H6B(0.5) H6C(0.5) C0AA(0.5) H0AB(0.5)
 H0AC(0.5) H0AD(0.5) C1AA(0.5) H1AB(0.5) H1AC(0.5) H1AD(0.5) C2AA(0.5)
 H2AB(0.5) H2AC(0.5) H2AD(0.5)
5.a Ternary CH refined with riding coordinates:
 C02Z(H0AA), C038(H038), C03C(H3BA), C03K(H4BA), C03L(H2BA)
5.b Aromatic/amide H refined with riding coordinates:
 C00Q(H00Q), C015(H015), C017(H017), C01D(H01D), C01I(H01I), C01R(H01R),
 C01U(H01U), C01W(H01W), C01Y(H01Y), C01Z(H01Z), C021(H021), C022(H022),
 C026(H026), C02A(H02D), C02E(H02H), C02F(H02I), C02I(H02J), C02M(H02M),
 C5AA(H5AB)
5.c Idealised Me refined as rotating group:
 C028(H02A,H02B,H02C), C02C(H02E,H02F,H02G), C02O(H02K,H02L,H02N), C02Q(H02O,
 H02P,H02Q), C02R(H02R,H02S,H02T), C02S(H02U,H02V,H02W), C02V(H02X,H02Y,H),
 C02W(H02Z,HA,HB), C02Y(H02,HC,HD), C030(H03A,H03B,H03C), C031(H03D,H03E,H03F),
 C032(H03G,H03H,H03I), C033(H03J,H03K,H03L), C034(H03M,H03N,H03O), C035(H03P,
 H03Q,H03R), C036(H03S,H03T,H03U), C037(H03V,H03W,H03X), C039(H03Y,HE,HF),
 C03A(H03Z,HG,HH), C03B(H03,HI,HJ), C03D(H1AA,HK,HL), C03E(H2AA,HM,HN),
 C03F(H3AA,HO,HP), C03G(H4AA,HQ,HR), C03H(H5AA,HS,HT), C03I(H6AA,HU,HV),
 C03J(H7AA,HW,HX), C03M(H8AA,HY,HZ), C03N(H9AA,H5BA,H6BA), C03O(H0BA,H7BA,H8BA),
  C03Q(H1BA,H9BA,H0CA), C3(H3A,H3B,H3C), C4(H4A,H4B,H4C), C6(H6A,H6B,H6C),
 C9(H9A,H9B,H9C), C4A(H4AB,H4AC,H4AD), C0AA(H0AB,H0AC,H0AD), C13(H13A,H13B,
 H13C), C13A(H13D,H13E,H13F), C1AA(H1AB,H1AC,H1AD), C2AA(H2AB,H2AC,H2AD)
;
_olex2_submission_special_instructions 'No special instructions were received'

loop_
_space_group_symop_operation_xyz
'x, y, z'
'-x, -y, -z'

loop_
_atom_site_label
_atom_site_type_symbol
_atom_site_fract_x
_atom_site_fract_y
_atom_site_fract_z
_atom_site_U_iso_or_equiv
_atom_site_adp_type
_atom_site_occupancy
_atom_site_site_symmetry_order
_atom_site_calc_flag
_atom_site_refinement_flags_posn
_atom_site_refinement_flags_adp
_atom_site_refinement_flags_occupancy
_atom_site_disorder_assembly
_atom_site_disorder_group
Cl01 Cl 0.72405(7) 0.52946(5) 0.29265(5) 0.0636(3) Uani 0.948(3) 1 d . . P . .
Cl02 Cl 0.86627(9) 0.43088(7) 0.31595(6) 0.0772(4) Uani 0.948(3) 1 d . . P . .
Cl03 Cl 0.54696(9) 0.89336(7) 0.53159(7) 0.0885(4) Uani 1 1 d . . . . .
Cl04 Cl 1.15957(10) 0.40689(9) 0.53666(6) 0.1027(5) Uani 1 1 d . . . . .
Cl05 Cl 1.03312(9) 0.40390(9) 0.42389(9) 0.1184(6) Uani 1 1 d . . . . .
Cl06 Cl 0.76008(12) 0.40138(8) 0.18909(7) 0.1053(5) Uani 0.948(3) 1 d . . P . .
Cl07 Cl 1.16113(11) 0.28737(9) 0.41774(9) 0.1149(5) Uani 1 1 d . . . . .
Cl08 Cl 0.70415(10) 0.87220(11) 0.61916(9) 0.1190(6) Uani 1 1 d . . . . .
Cl00 Cl 0.5983(2) 1.00082(11) 0.66074(9) 0.1603(9) Uani 1 1 d . . . . .
N00A N 0.87879(16) 0.27748(12) 0.45222(10) 0.0267(5) Uani 1 1 d . . . . .
N00B N 0.55530(15) 0.74939(12) 0.64874(10) 0.0270(5) Uani 1 1 d . . . . .
N00C N 0.90213(16) 0.55442(13) 0.77016(10) 0.0302(5) Uani 1 1 d . . . . .
N00D N 0.95685(15) 0.33116(12) 0.58259(10) 0.0269(5) Uani 1 1 d . . . . .
N00E N 0.47108(15) 0.69117(12) 0.51807(10) 0.0246(5) Uani 1 1 d . . . . .
N00F N 0.51842(15) 0.46213(12) 0.33196(10) 0.0261(5) Uani 1 1 d . . . . .
N00G N 0.46066(15) 0.59708(12) 0.41340(10) 0.0250(5) Uani 1 1 d . . . . .
N00H N 0.66761(16) 0.73935(13) 0.73663(10) 0.0301(5) Uani 1 1 d . . . . .
N00I N 0.76756(16) 0.28719(12) 0.36376(10) 0.0265(5) Uani 1 1 d . . . . .
N00J N 0.79944(17) 0.65634(13) 0.78615(10) 0.0318(5) Uani 1 1 d . . . . .
N00K N 0.96435(16) 0.42169(12) 0.68771(10) 0.0288(5) Uani 1 1 d . . . . .
N00L N 0.61636(16) 0.35669(12) 0.31623(10) 0.0273(5) Uani 1 1 d . . . . .
C00M C 0.84289(18) 0.33561(14) 0.49197(12) 0.0235(5) Uani 1 1 d . . . . .
C00N C 0.56611(17) 0.58465(14) 0.50203(11) 0.0221(5) Uani 1 1 d . . . . .
C00O C 0.88471(18) 0.36410(14) 0.56025(12) 0.0245(5) Uani 1 1 d . . . . .
C00P C 0.84930(18) 0.42825(14) 0.60077(12) 0.0237(5) Uani 1 1 d . . . . .
C00Q C 1.1289(2) 0.28287(16) 0.62982(13) 0.0328(6) Uani 1 1 d . . . . .
H00Q H 1.109844 0.272631 0.585945 0.039 Uiso 1 1 calc R . . . .
C00R C 0.77427(18) 0.46530(14) 0.57594(11) 0.0230(5) Uani 1 1 d . . . . .
C00S C 0.53606(18) 0.65310(14) 0.54168(12) 0.0235(5) Uani 1 1 d . . . . .
C00T C 0.62497(18) 0.44950(14) 0.42036(12) 0.0227(5) Uani 1 1 d . . . . .
C00U C 0.57852(18) 0.68278(14) 0.61029(11) 0.0241(5) Uani 1 1 d . . . . .
C00V C 0.66439(17) 0.47658(14) 0.48652(11) 0.0220(5) Uani 1 1 d . . . . .
C00W C 0.74424(18) 0.53163(14) 0.61675(12) 0.0239(5) Uani 1 1 d . . . . .
C00X C 0.76803(18) 0.37224(14) 0.46894(12) 0.0233(5) Uani 1 1 d . . . . .
C00Y C 0.64694(18) 0.64069(15) 0.63368(12) 0.0244(5) Uani 1 1 d . . . . .
C00Z C 0.67447(18) 0.57110(14) 0.59237(12) 0.0236(5) Uani 1 1 d . . . . .
C010 C 0.36545(18) 0.70435(15) 0.42839(12) 0.0265(6) Uani 1 1 d . . . . .
C011 C 0.78713(18) 0.56118(14) 0.68274(12) 0.0248(5) Uani 1 1 d . . . . .
C012 C 0.73465(17) 0.43774(14) 0.51110(11) 0.0218(5) Uani 1 1 d . . . . .
C013 C 0.55051(19) 0.39756(15) 0.29530(12) 0.0273(6) Uani 1 1 d . . . . .
C014 C 0.9135(2) 0.65180(16) 0.87480(12) 0.0325(6) Uani 1 1 d . . . . .
C015 C 0.3376(2) 0.68467(16) 0.36369(13) 0.0311(6) Uani 1 1 d . . . . .
H015 H 0.361901 0.641949 0.336273 0.037 Uiso 1 1 calc R . . . .
C016 C 0.89336(18) 0.45592(15) 0.66525(12) 0.0261(6) Uani 1 1 d . . . . .
C017 C 0.89297(19) 0.20647(15) 0.28963(12) 0.0301(6) Uani 1 1 d . . . . .
H017 H 0.866579 0.248254 0.279464 0.036 Uiso 1 1 calc R . . . .
C018 C 0.68834(18) 0.67157(15) 0.69883(12) 0.0257(5) Uani 1 1 d . . . . .
C019 C 0.73123(18) 0.34472(14) 0.40353(12) 0.0238(5) Uani 1 1 d . . . . .
C01A C 0.76002(19) 0.62901(15) 0.72462(12) 0.0275(6) Uani 1 1 d . . . . .
C01B C 0.5151(2) 0.37131(16) 0.22620(12) 0.0297(6) Uani 1 1 d . . . . .
C01C C 0.99256(18) 0.36043(15) 0.64512(12) 0.0269(6) Uani 1 1 d . . . . .
C01D C 0.33072(19) 0.76706(15) 0.46915(12) 0.0272(6) Uani 1 1 d . . . . .
H01D H 0.350005 0.780200 0.513430 0.033 Uiso 1 1 calc R . . . .
C01E C 0.88646(19) 0.19875(15) 0.34615(12) 0.0273(6) Uani 1 1 d . . . . .
C01F C 0.43646(18) 0.66151(14) 0.45505(12) 0.0243(5) Uani 1 1 d . . . . .
C01G C 0.63517(17) 0.54379(14) 0.52740(11) 0.0220(5) Uani 1 1 d . . . . .
C01H C 0.55576(18) 0.48773(14) 0.39378(11) 0.0231(5) Uani 1 1 d . . . . .
C01I C 1.0992(2) 0.33706(17) 0.73366(13) 0.0347(6) Uani 1 1 d . . . . .
H01I H 1.061240 0.365389 0.760930 0.042 Uiso 1 1 calc R . . . .
C01J C 0.9374(2) 0.15408(16) 0.24807(13) 0.0337(6) Uani 1 1 d . . . . .
C01K C 0.8689(2) 0.61825(16) 0.80627(12) 0.0306(6) Uani 1 1 d . . . . .
C01L C 0.86083(19) 0.52565(15) 0.70875(12) 0.0273(6) Uani 1 1 d . . . . .
C01M C 1.07439(19) 0.32495(15) 0.67006(13) 0.0290(6) Uani 1 1 d . . . . .
C01N C 1.2117(2) 0.25529(16) 0.65314(14) 0.0335(6) Uani 1 1 d . . . . .
C01O C 0.52539(18) 0.55890(14) 0.43696(11) 0.0228(5) Uani 1 1 d . . . . .
C01P C 0.60270(19) 0.77579(15) 0.70984(12) 0.0284(6) Uani 1 1 d . . . . .
C01Q C 0.65385(18) 0.38281(14) 0.37763(11) 0.0238(5) Uani 1 1 d . . . . .
C01R C 0.5651(2) 1.00548(16) 0.82493(14) 0.0368(7) Uani 1 1 d . . . . .
H01R H 0.557540 1.057483 0.850367 0.044 Uiso 1 1 calc R . . . .
C01S C 0.5871(2) 0.85515(16) 0.75115(12) 0.0302(6) Uani 1 1 d . . . . .
C01T C 0.2739(2) 0.72709(17) 0.33822(13) 0.0338(6) Uani 1 1 d . . . . .
C01U C 0.4725(2) 0.42305(17) 0.20006(13) 0.0353(7) Uani 1 1 d . . . . .
H01U H 0.459999 0.472471 0.227048 0.042 Uiso 1 1 calc R . . . .
C01V C 0.84095(19) 0.25749(14) 0.39025(12) 0.0256(5) Uani 1 1 d . . . . .
C01W C 0.4971(2) 0.88066(16) 0.74377(13) 0.0306(6) Uani 1 1 d . . . . .
H01W H 0.444237 0.846430 0.712783 0.037 Uiso 1 1 calc R . . . .
C01X C 0.9633(2) 0.07989(16) 0.31864(13) 0.0325(6) Uani 1 1 d . . . . .
C01Y C 0.92330(19) 0.13687(15) 0.36123(13) 0.0298(6) Uani 1 1 d . . . . .
H01Y H 0.921164 0.133400 0.400763 0.036 Uiso 1 1 calc R . . . .
C01Z C 0.9982(2) 0.71956(18) 1.00213(14) 0.0420(7) Uani 1 1 d . . . . .
H01Z H 1.026888 0.742377 1.046002 0.050 Uiso 1 1 calc R . . . .
C020 C 0.9205(2) 0.75111(17) 0.97771(13) 0.0355(6) Uani 1 1 d . . . . .
C021 C 0.9705(2) 0.09064(16) 0.26376(14) 0.0351(6) Uani 1 1 d . . . . .
H021 H 0.999307 0.053221 0.234992 0.042 Uiso 1 1 calc R . . . .
C022 C 0.5310(2) 0.29782(16) 0.18701(13) 0.0331(6) Uani 1 1 d . . . . .
H022 H 0.558852 0.262426 0.204969 0.040 Uiso 1 1 calc R . . . .
C023 C 0.4845(2) 0.95616(16) 0.78169(13) 0.0324(6) Uani 1 1 d D . . . .
C024 C 0.26799(19) 0.81057(15) 0.44544(13) 0.0292(6) Uani 1 1 d . . . . .
C025 C 1.1797(2) 0.30803(18) 0.75820(14) 0.0397(7) Uani 1 1 d . . . . .
C026 C 1.2340(2) 0.26874(18) 0.71686(14) 0.0391(7) Uani 1 1 d . . . . .
H026 H 1.289692 0.249977 0.733192 0.047 Uiso 1 1 calc R . . . .
C027 C 0.6559(2) 0.98183(17) 0.83240(14) 0.0358(6) Uani 1 1 d . . . . .
C028 C 0.2724(2) 0.90059(17) 0.55801(14) 0.0396(7) Uani 1 1 d . . . . .
H02A H 0.251858 0.854640 0.567274 0.059 Uiso 1 1 calc GR . . . .
H02B H 0.247357 0.947060 0.583435 0.059 Uiso 1 1 calc GR . . . .
H02C H 0.342569 0.910425 0.568223 0.059 Uiso 1 1 calc GR . . . .
C029 C 0.4483(2) 0.40314(17) 0.13505(13) 0.0368(7) Uani 1 1 d . . . . .
C02A C 0.6654(2) 0.90544(16) 0.79578(13) 0.0341(6) Uani 1 1 d . . . . .
H02D H 0.725998 0.887060 0.801117 0.041 Uiso 1 1 calc R . . . .
C02B C 0.9955(2) 0.00833(18) 0.33347(16) 0.0430(7) Uani 1 1 d . . . . .
C02C C 0.2718(3) 0.95581(18) 0.47445(17) 0.0471(8) Uani 1 1 d . . . . .
H02E H 0.342036 0.961777 0.483639 0.071 Uiso 1 1 calc GR . . . .
H02F H 0.250906 1.003785 0.501141 0.071 Uiso 1 1 calc GR . . . .
H02G H 0.246680 0.947315 0.429955 0.071 Uiso 1 1 calc GR . . . .
C02D C 0.2486(2) 0.70876(18) 0.26704(14) 0.0414(7) Uani 1 1 d . . . . .
C02E C 0.9916(2) 0.62161(18) 0.90040(14) 0.0409(7) Uani 1 1 d . . . . .
H02H H 1.015117 0.577484 0.873971 0.049 Uiso 1 1 calc R . . . .
C02F C 0.8790(2) 0.71602(17) 0.91379(13) 0.0346(6) Uani 1 1 d . . . . .
H02I H 0.825736 0.736293 0.896207 0.041 Uiso 1 1 calc R . . . .
C02G C 0.5065(2) 0.27566(17) 0.12166(13) 0.0353(6) Uani 1 1 d . . . . .
C02H C 0.2339(2) 0.88443(16) 0.48800(13) 0.0337(6) Uani 1 1 d . . . . .
C02I C 0.2403(2) 0.78888(16) 0.38027(13) 0.0347(6) Uani 1 1 d . . . . .
H02J H 0.196327 0.817663 0.363797 0.042 Uiso 1 1 calc R . . . .
C02J C 1.0350(2) 0.65564(18) 0.96420(14) 0.0457(8) Uani 1 1 d . . . . .
C02K C 0.3873(2) 0.98681(17) 0.77697(14) 0.0398(7) Uani 1 1 d D . . . .
C02L C 1.2777(2) 0.21632(19) 0.61030(15) 0.0442(8) Uani 1 1 d . . . . .
C02M C 0.4656(2) 0.32906(18) 0.09719(13) 0.0373(7) Uani 1 1 d . . . . .
H02M H 0.448643 0.314405 0.052680 0.045 Uiso 1 1 calc R . . . .
C02N C 0.5250(2) 0.19385(19) 0.07912(14) 0.0430(8) Uani 1 1 d . . . . .
C02O C 0.1236(2) 0.87361(18) 0.47338(15) 0.0399(7) Uani 1 1 d . . . . .
H02K H 0.098327 0.861642 0.428294 0.060 Uiso 1 1 calc GR . . . .
H02L H 0.101713 0.922365 0.498044 0.060 Uiso 1 1 calc GR . . . .
H02N H 0.100553 0.829940 0.484487 0.060 Uiso 1 1 calc GR . . . .
C02P C 0.9548(3) 0.16438(19) 0.18886(15) 0.0468(8) Uani 1 1 d . . . . .
C02Q C 0.9302(3) 0.85177(19) 1.08864(14) 0.0471(8) Uani 1 1 d . . . . .
H02O H 0.923346 0.808585 1.103992 0.071 Uiso 1 1 calc GR . . . .
H02P H 0.900233 0.896145 1.112339 0.071 Uiso 1 1 calc GR . . . .
H02Q H 0.998388 0.869055 1.094518 0.071 Uiso 1 1 calc GR . . . .
C02R C 1.1242(3) 0.3292(3) 0.85859(17) 0.0629(10) Uani 1 1 d . . . . .
H02R H 1.092654 0.374271 0.854971 0.094 Uiso 1 1 calc GR . . . .
H02S H 1.146122 0.337122 0.903238 0.094 Uiso 1 1 calc GR . . . .
H02T H 1.078733 0.280596 0.837046 0.094 Uiso 1 1 calc GR . . . .
C02S C 1.0587(3) 0.0373(2) 0.40094(18) 0.0617(10) Uani 1 1 d . . . . .
H02U H 1.112990 0.075058 0.404775 0.093 Uiso 1 1 calc GR . . . .
H02V H 1.082646 -0.007850 0.409766 0.093 Uiso 1 1 calc GR . . . .
H02W H 1.020719 0.063209 0.431199 0.093 Uiso 1 1 calc GR . . . .
C02T C 0.4039(3) 0.46046(19) 0.10595(15) 0.0466(8) Uani 1 1 d . . . . .
C02U C 0.8812(2) 0.82291(18) 1.01849(14) 0.0417(7) Uani 1 1 d . . . . .
C02V C 1.2203(3) 0.1712(2) 0.54284(17) 0.0630(11) Uani 1 1 d . . . . .
H02X H 1.169332 0.133250 0.542964 0.095 Uiso 1 1 calc GR . . . .
H02Y H 1.262876 0.142795 0.517098 0.095 Uiso 1 1 calc GR . . . .
H H 1.191729 0.208474 0.525152 0.095 Uiso 1 1 calc GR . . . .
C02W C 0.2106(3) 0.6213(2) 0.23077(15) 0.0562(9) Uani 1 1 d . . . . .
H02Z H 0.257190 0.589016 0.243063 0.084 Uiso 1 1 calc GR . . . .
HA H 0.200501 0.609548 0.185368 0.084 Uiso 1 1 calc GR . . . .
HB H 0.149643 0.609079 0.240626 0.084 Uiso 1 1 calc GR . . . .
C02X C 0.7412(2) 1.04062(19) 0.87905(17) 0.0505(9) Uani 1 1 d . . . . .
C02Y C 0.4614(3) 0.1295(2) 0.08649(17) 0.0591(10) Uani 1 1 d . . . . .
H02 H 0.476928 0.133526 0.130537 0.089 Uiso 1 1 calc GR . . . .
HC H 0.472554 0.077473 0.059217 0.089 Uiso 1 1 calc GR . . . .
HD H 0.393982 0.136113 0.074460 0.089 Uiso 1 1 calc GR . . . .
C02Z C 1.2089(3) 0.3226(2) 0.82864(16) 0.0579(10) Uani 1 1 d . . . . .
H0AA H 1.232624 0.272622 0.830176 0.070 Uiso 0.5 1 calc R . P A 1
C030 C 0.3400(3) 0.7296(2) 0.24802(17) 0.0615(10) Uani 1 1 d . . . . .
H03A H 0.362978 0.786079 0.270309 0.092 Uiso 1 1 calc GR . . . .
H03B H 0.325926 0.717127 0.202395 0.092 Uiso 1 1 calc GR . . . .
H03C H 0.389459 0.698751 0.259196 0.092 Uiso 1 1 calc GR . . . .
C031 C 0.5049(3) 0.1837(2) 0.00968(15) 0.0582(10) Uani 1 1 d . . . . .
H03D H 0.437885 0.190023 -0.004392 0.087 Uiso 1 1 calc GR . . . .
H03E H 0.516666 0.130812 -0.015522 0.087 Uiso 1 1 calc GR . . . .
H03F H 0.547156 0.223642 0.004343 0.087 Uiso 1 1 calc GR . . . .
C032 C 0.6311(3) 0.1847(2) 0.10004(17) 0.0619(11) Uani 1 1 d . . . . .
H03G H 0.672117 0.225424 0.094693 0.093 Uiso 1 1 calc GR . . . .
H03H H 0.643224 0.132281 0.074202 0.093 Uiso 1 1 calc GR . . . .
H03I H 0.645325 0.190591 0.144514 0.093 Uiso 1 1 calc GR . . . .
C033 C 0.9122(3) 0.2355(2) 0.17863(18) 0.0574(10) Uani 1 1 d . . . . .
H03J H 0.842990 0.228901 0.175621 0.086 Uiso 1 1 calc GR . . . .
H03K H 0.924044 0.238855 0.139500 0.086 Uiso 1 1 calc GR . . . .
H03L H 0.942381 0.284056 0.214241 0.086 Uiso 1 1 calc GR . . . .
C034 C 1.3302(3) 0.1567(3) 0.6318(2) 0.0757(13) Uani 1 1 d . . . . .
H03M H 1.374901 0.184390 0.672717 0.113 Uiso 1 1 calc GR . . . .
H03N H 1.365907 0.128747 0.600659 0.113 Uiso 1 1 calc GR . . . .
H03O H 1.283625 0.118497 0.635801 0.113 Uiso 1 1 calc GR . . . .
C035 C 0.7743(3) 0.8003(3) 1.01224(19) 0.0761(13) Uani 1 1 d . . . . .
H03P H 0.739710 0.786169 0.968270 0.114 Uiso 1 1 calc GR . . . .
H03Q H 0.748989 0.845289 1.039391 0.114 Uiso 1 1 calc GR . . . .
H03R H 0.765747 0.755115 1.025066 0.114 Uiso 1 1 calc GR . . . .
C036 C 1.0553(4) -0.0381(3) 0.2895(2) 0.0767(13) Uani 1 1 d . . . . .
H03S H 1.016286 -0.060241 0.246177 0.115 Uiso 1 1 calc GR . . . .
H03T H 1.077379 -0.081017 0.302468 0.115 Uiso 1 1 calc GR . . . .
H03U H 1.110866 -0.002781 0.291516 0.115 Uiso 1 1 calc GR . . . .
C037 C 0.4350(4) 0.5457(3) 0.1496(2) 0.0951(17) Uani 1 1 d . . . . .
H03V H 0.408132 0.556178 0.186923 0.143 Uiso 1 1 calc GR . . . .
H03W H 0.411953 0.580462 0.127592 0.143 Uiso 1 1 calc GR . . . .
H03X H 0.505158 0.555580 0.162745 0.143 Uiso 1 1 calc GR . . . .
C038 C 1.1241(4) 0.6244(3) 0.99195(17) 0.0804(16) Uani 1 1 d . . . . .
H038 H 1.182437 0.633019 0.976476 0.096 Uiso 0.47(2) 1 calc R . P B 2
C039 C 0.1728(3) 0.7576(3) 0.24813(16) 0.0688(12) Uani 1 1 d . . . . .
H03Y H 0.115551 0.749016 0.263179 0.103 Uiso 1 1 calc GR . . . .
HE H 0.155796 0.741029 0.202081 0.103 Uiso 1 1 calc GR . . . .
HF H 0.198801 0.813768 0.267063 0.103 Uiso 1 1 calc GR . . . .
C03A C 0.9078(3) -0.0447(2) 0.3303(3) 0.0818(14) Uani 1 1 d . . . . .
H03Z H 0.870185 -0.013984 0.358924 0.123 Uiso 1 1 calc GR . . . .
HG H 0.928212 -0.088384 0.342829 0.123 Uiso 1 1 calc GR . . . .
HH H 0.868427 -0.065960 0.287050 0.123 Uiso 1 1 calc GR . . . .
C03B C 0.8941(4) 0.8898(2) 0.99505(17) 0.0756(14) Uani 1 1 d . . . . .
H03 H 0.962545 0.904538 0.999520 0.113 Uiso 1 1 calc GR . . . .
HI H 0.867343 0.935496 1.019944 0.113 Uiso 1 1 calc GR . . . .
HJ H 0.860764 0.872453 0.950529 0.113 Uiso 1 1 calc GR . . . .
C03C C 0.5908(3) 0.9038(3) 0.6098(3) 0.0838(14) Uani 1 1 d . . . . .
H3BA H 0.545879 0.869927 0.621022 0.101 Uiso 1 1 calc R . . . .
C03D C 0.3068(3) 0.9226(3) 0.7338(2) 0.0812(15) Uani 1 1 d D U . . .
H1AA H 0.318262 0.902350 0.691125 0.122 Uiso 0.815(9) 1 calc GR . P C 2
HK H 0.245763 0.944336 0.732615 0.122 Uiso 0.815(9) 1 calc GR . P C 2
HL H 0.304088 0.879433 0.749535 0.122 Uiso 0.815(9) 1 calc GR . P C 2
C03E C 0.9120(4) 0.0906(2) 0.13099(17) 0.0819(15) Uani 1 1 d . . . . .
H2AA H 0.941107 0.045030 0.135796 0.123 Uiso 1 1 calc GR . . . .
HM H 0.924714 0.097850 0.093331 0.123 Uiso 1 1 calc GR . . . .
HN H 0.842636 0.081250 0.126561 0.123 Uiso 1 1 calc GR . . . .
C03F C 1.0648(3) 0.1800(3) 0.1971(2) 0.0782(13) Uani 1 1 d . . . . .
H3AA H 1.091594 0.226792 0.235170 0.117 Uiso 1 1 calc GR . . . .
HO H 1.078405 0.188882 0.160243 0.117 Uiso 1 1 calc GR . . . .
HP H 1.093894 0.134080 0.201114 0.117 Uiso 1 1 calc GR . . . .
C03G C 1.1416(4) 0.6462(3) 1.06175(18) 0.0840(15) Uani 1 1 d . . . . .
H4AA H 1.151213 0.703938 1.082634 0.126 Uiso 1 1 calc GR . . . .
HQ H 1.198840 0.624941 1.076398 0.126 Uiso 1 1 calc GR . . . .
HR H 1.086097 0.624156 1.071999 0.126 Uiso 1 1 calc GR . . . .
C03H C 1.3508(4) 0.2807(3) 0.6107(3) 0.0982(19) Uani 1 1 d . . . . .
H5AA H 1.317226 0.316877 0.593860 0.147 Uiso 1 1 calc GR . . . .
HS H 1.394750 0.256379 0.584383 0.147 Uiso 1 1 calc GR . . . .
HT H 1.387198 0.310245 0.653999 0.147 Uiso 1 1 calc GR . . . .
C03I C 0.3912(4) 1.0531(3) 0.7498(3) 0.0967(17) Uani 1 1 d D U . . .
H6AA H 0.444064 1.094782 0.776529 0.145 Uiso 0.815(9) 1 calc GR . P C 2
HU H 0.330549 1.075478 0.748786 0.145 Uiso 0.815(9) 1 calc GR . P C 2
HV H 0.401333 1.031034 0.706886 0.145 Uiso 0.815(9) 1 calc GR . P C 2
C03J C 0.8339(3) 1.0033(2) 0.8824(3) 0.0768(14) Uani 1 1 d . . . . .
H7AA H 0.823403 0.954643 0.890525 0.115 Uiso 0.824(10) 1 calc GR . P D 2
HW H 0.884501 1.040446 0.916610 0.115 Uiso 0.824(10) 1 calc GR . P D 2
HX H 0.853243 0.990909 0.842274 0.115 Uiso 0.824(10) 1 calc GR . P D 2
C03K C 1.0900(3) 0.3465(2) 0.4630(2) 0.0644(11) Uani 1 1 d . . . . .
H4BA H 1.039945 0.311440 0.469124 0.077 Uiso 1 1 calc R . . . .
C03L C 0.8098(3) 0.4727(3) 0.2633(2) 0.0664(11) Uani 0.948(3) 1 d . . P . .
H2BA H 0.860029 0.508797 0.258341 0.080 Uiso 0.948(3) 1 calc R . P . .
C03M C 0.3657(3) 1.0213(4) 0.8417(2) 0.0988(19) Uani 1 1 d D U . . .
H8AA H 0.359984 0.979566 0.858639 0.148 Uiso 0.815(9) 1 calc GR . P C 2
HY H 0.305431 1.043955 0.838254 0.148 Uiso 0.815(9) 1 calc GR . P C 2
HZ H 0.417864 1.062802 0.869934 0.148 Uiso 0.815(9) 1 calc GR . P C 2
C03N C 0.7544(4) 1.1103(3) 0.8612(4) 0.112(2) Uani 1 1 d . . . . .
H9AA H 0.714844 1.099154 0.818828 0.167 Uiso 0.824(10) 1 calc GR . P D 2
H5BA H 0.821969 1.121761 0.861362 0.167 Uiso 0.824(10) 1 calc GR . P D 2
H6BA H 0.735006 1.156155 0.891483 0.167 Uiso 0.824(10) 1 calc GR . P D 2
C03O C 0.7230(4) 1.0646(4) 0.9464(2) 0.111(2) Uani 1 1 d . . . . .
H0BA H 0.667563 1.093638 0.948927 0.167 Uiso 0.824(10) 1 calc GR . P D 2
H7BA H 0.779704 1.098261 0.977171 0.167 Uiso 0.824(10) 1 calc GR . P D 2
H8BA H 0.710355 1.016973 0.955519 0.167 Uiso 0.824(10) 1 calc GR . P D 2
C03Q C 0.4012(14) 0.4370(10) 0.0376(7) 0.114(7) Uani 0.5 1 d . . P E 1
H1BA H 0.463567 0.422237 0.029888 0.171 Uiso 0.5 1 calc GR . P E 1
H9BA H 0.386933 0.481445 0.024418 0.171 Uiso 0.5 1 calc GR . P E 1
H0CA H 0.351345 0.391805 0.013329 0.171 Uiso 0.5 1 calc GR . P E 1
C3 C 0.2952(10) 0.4554(11) 0.1128(7) 0.086(5) Uani 0.5 1 d . . P E 1
H3A H 0.260339 0.403706 0.084115 0.128 Uiso 0.5 1 calc GR . P E 1
H3B H 0.264698 0.497201 0.102196 0.128 Uiso 0.5 1 calc GR . P E 1
H3C H 0.294116 0.462161 0.156369 0.128 Uiso 0.5 1 calc GR . P E 1
C4 C 1.1429(10) 0.5463(6) 0.9521(4) 0.064(4) Uani 0.53(2) 1 d . . P B 1
H4A H 1.085755 0.507609 0.940565 0.096 Uiso 0.53(2) 1 calc GR . P B 1
H4B H 1.196925 0.529971 0.975509 0.096 Uiso 0.53(2) 1 calc GR . P B 1
H4C H 1.158407 0.549448 0.913793 0.096 Uiso 0.53(2) 1 calc GR . P B 1
C6 C 1.2910(9) 0.3810(6) 0.8576(5) 0.068(3) Uani 0.5 1 d . . P F 1
H6A H 1.343321 0.363397 0.836834 0.102 Uiso 0.5 1 calc GR . P F 1
H6B H 1.310925 0.388923 0.902387 0.102 Uiso 0.5 1 calc GR . P F 1
H6C H 1.275247 0.430853 0.853567 0.102 Uiso 0.5 1 calc GR . P F 1
C9 C 1.2142(5) 0.6686(7) 0.9802(3) 0.171(5) Uani 0.948(15) 1 d . . P B 1
H9A H 1.212877 0.648749 0.935044 0.256 Uiso 0.948(15) 1 calc GR . P B 1
H9B H 1.273755 0.658426 1.003354 0.256 Uiso 0.948(15) 1 calc GR . P B 1
H9C H 1.211108 0.725618 0.995177 0.256 Uiso 0.948(15) 1 calc GR . P B 1
C4A C 1.0802(16) 0.5264(7) 0.9715(7) 0.091(7) Uani 0.47(2) 1 d . . P B 2
H4AB H 1.026563 0.523044 0.991203 0.136 Uiso 0.47(2) 1 calc GR . P B 2
H4AC H 1.131151 0.499102 0.986215 0.136 Uiso 0.47(2) 1 calc GR . P B 2
H4AD H 1.058114 0.501547 0.925551 0.136 Uiso 0.47(2) 1 calc GR . P B 2
C0AA C 1.2584(10) 0.4198(8) 0.8638(5) 0.087(4) Uani 0.5 1 d . . P F 2
H0AB H 1.306546 0.430168 0.842040 0.131 Uiso 0.5 1 calc GR . P F 2
H0AC H 1.288939 0.431281 0.908153 0.131 Uiso 0.5 1 calc GR . P F 2
H0AD H 1.208118 0.453605 0.861402 0.131 Uiso 0.5 1 calc GR . P F 2
C13 C 1.2455(12) 0.2419(10) 0.8353(5) 0.082(5) Uani 0.70(3) 1 d . . P F 2
H13A H 1.196186 0.196740 0.809693 0.123 Uiso 0.70(3) 1 calc GR . P F 2
H13B H 1.257205 0.247167 0.879620 0.123 Uiso 0.70(3) 1 calc GR . P F 2
H13C H 1.304925 0.233455 0.820632 0.123 Uiso 0.70(3) 1 calc GR . P F 2
C13A C 1.298(2) 0.294(2) 0.8505(8) 0.079(8) Uani 0.30(3) 1 d . . P F 3
H13D H 1.291890 0.236871 0.828709 0.119 Uiso 0.30(3) 1 calc GR . P F 3
H13E H 1.308615 0.307080 0.896078 0.119 Uiso 0.30(3) 1 calc GR . P F 3
H13F H 1.351511 0.319900 0.841281 0.119 Uiso 0.30(3) 1 calc GR . P F 3
C1AA C 0.4607(12) 0.4647(9) 0.0543(6) 0.082(4) Uani 0.5 1 d . . P E 2
H1AB H 0.529362 0.479603 0.073948 0.123 Uiso 0.5 1 calc GR . P E 2
H1AC H 0.437272 0.504156 0.037389 0.123 Uiso 0.5 1 calc GR . P E 2
H1AD H 0.450360 0.412843 0.020008 0.123 Uiso 0.5 1 calc GR . P E 2
C2AA C 0.3025(9) 0.4364(10) 0.0766(7) 0.094(5) Uani 0.5 1 d . . P E 2
H2AB H 0.293049 0.382761 0.044719 0.141 Uiso 0.5 1 calc GR . P E 2
H2AC H 0.278784 0.472921 0.056505 0.141 Uiso 0.5 1 calc GR . P E 2
H2AD H 0.267214 0.437126 0.108820 0.141 Uiso 0.5 1 calc GR . P E 2
C2 C 0.3416(13) 0.9699(11) 0.7066(6) 0.047(6) Uani 0.185(9) 1 d D U P C 1
C4AA C 0.3214(11) 0.9356(12) 0.7996(11) 0.062(7) Uani 0.185(9) 1 d D U P C 1
C3AA C 0.3895(15) 1.0747(9) 0.8158(11) 0.064(7) Uani 0.185(9) 1 d D U P C 1
C5AA C 0.7966(16) 1.0643(12) 0.8233(12) 0.070(9) Uani 0.176(10) 1 d . . P D 1
H5AB H 0.830791 1.051877 0.790794 0.084 Uiso 0.176(10) 1 calc R . P D 1
C6AA C 0.704(2) 1.1282(16) 0.9153(17) 0.091(11) Uani 0.176(10) 1 d . . P D 1
C17 C 0.794(2) 1.010(2) 0.9202(13) 0.105(14) Uani 0.176(10) 1 d . . P D 1

loop_
_atom_site_aniso_label
_atom_site_aniso_U_11
_atom_site_aniso_U_22
_atom_site_aniso_U_33
_atom_site_aniso_U_23
_atom_site_aniso_U_13
_atom_site_aniso_U_12
Cl01 0.0653(6) 0.0378(5) 0.0845(8) 0.0157(5) 0.0232(5) 0.0068(4)
Cl02 0.0915(8) 0.0670(7) 0.0930(9) 0.0499(6) 0.0252(7) 0.0200(6)
Cl03 0.0750(7) 0.0789(8) 0.1163(10) 0.0394(7) 0.0305(7) -0.0041(6)
Cl04 0.1041(10) 0.1136(10) 0.0920(9) 0.0564(8) 0.0063(7) -0.0394(8)
Cl05 0.0688(7) 0.1228(11) 0.2018(16) 0.1291(12) -0.0065(9) -0.0092(7)
Cl06 0.1322(13) 0.0755(9) 0.0734(9) -0.0080(7) 0.0121(8) 0.0137(8)
Cl07 0.0997(10) 0.0891(9) 0.1707(15) 0.0442(10) 0.0747(10) 0.0027(7)
Cl08 0.0721(8) 0.1608(15) 0.1709(16) 0.1024(13) 0.0552(9) 0.0213(9)
Cl00 0.279(3) 0.1065(12) 0.1233(14) 0.0324(11) 0.1225(17) 0.0436(15)
N00A 0.0345(12) 0.0197(10) 0.0244(11) 0.0054(9) 0.0068(9) 0.0098(9)
N00B 0.0325(12) 0.0218(11) 0.0224(11) 0.0021(9) 0.0067(9) 0.0088(9)
N00C 0.0379(13) 0.0271(12) 0.0203(11) 0.0044(9) 0.0018(9) 0.0071(10)
N00D 0.0318(12) 0.0228(11) 0.0258(12) 0.0089(9) 0.0047(9) 0.0086(9)
N00E 0.0297(11) 0.0217(11) 0.0219(11) 0.0069(9) 0.0055(9) 0.0082(9)
N00F 0.0331(12) 0.0228(11) 0.0203(11) 0.0055(9) 0.0047(9) 0.0084(9)
N00G 0.0300(11) 0.0220(11) 0.0230(11) 0.0083(9) 0.0049(9) 0.0082(9)
N00H 0.0356(12) 0.0244(11) 0.0238(12) 0.0015(9) 0.0046(9) 0.0093(9)
N00I 0.0356(12) 0.0203(10) 0.0220(11) 0.0044(9) 0.0078(9) 0.0105(9)
N00J 0.0389(13) 0.0304(12) 0.0205(11) 0.0041(9) 0.0027(9) 0.0106(10)
N00K 0.0331(12) 0.0247(11) 0.0262(12) 0.0088(9) 0.0013(9) 0.0082(9)
N00L 0.0355(12) 0.0251(11) 0.0192(11) 0.0055(9) 0.0046(9) 0.0120(9)
C00M 0.0288(13) 0.0191(12) 0.0232(13) 0.0079(10) 0.0065(10) 0.0060(10)
C00N 0.0255(13) 0.0186(12) 0.0202(13) 0.0051(10) 0.0048(10) 0.0030(10)
C00O 0.0291(13) 0.0210(12) 0.0241(13) 0.0091(10) 0.0054(10) 0.0054(10)
C00P 0.0288(13) 0.0192(12) 0.0216(13) 0.0062(10) 0.0046(10) 0.0047(10)
C00Q 0.0399(16) 0.0292(14) 0.0277(15) 0.0102(12) 0.0037(12) 0.0105(12)
C00R 0.0269(13) 0.0201(12) 0.0202(13) 0.0057(10) 0.0036(10) 0.0054(10)
C00S 0.0267(13) 0.0188(12) 0.0255(13) 0.0079(10) 0.0062(10) 0.0069(10)
C00T 0.0272(13) 0.0184(12) 0.0224(13) 0.0068(10) 0.0062(10) 0.0053(10)
C00U 0.0265(13) 0.0221(12) 0.0208(13) 0.0045(10) 0.0048(10) 0.0055(10)
C00V 0.0259(13) 0.0188(12) 0.0197(13) 0.0052(10) 0.0045(10) 0.0048(10)
C00W 0.0287(13) 0.0213(12) 0.0212(13) 0.0068(10) 0.0057(10) 0.0067(10)
C00X 0.0284(13) 0.0182(12) 0.0215(13) 0.0049(10) 0.0054(10) 0.0047(10)
C00Y 0.0280(13) 0.0223(13) 0.0216(13) 0.0058(10) 0.0066(10) 0.0063(10)
C00Z 0.0263(13) 0.0206(12) 0.0214(13) 0.0053(10) 0.0040(10) 0.0052(10)
C010 0.0300(13) 0.0221(13) 0.0271(14) 0.0092(11) 0.0043(11) 0.0085(10)
C011 0.0295(13) 0.0216(12) 0.0198(13) 0.0039(10) 0.0041(10) 0.0057(10)
C012 0.0262(13) 0.0163(12) 0.0220(13) 0.0060(10) 0.0052(10) 0.0047(9)
C013 0.0345(14) 0.0216(13) 0.0236(13) 0.0060(11) 0.0050(11) 0.0089(11)
C014 0.0407(16) 0.0308(14) 0.0205(14) 0.0068(11) 0.0001(11) 0.0045(12)
C015 0.0414(16) 0.0267(14) 0.0261(14) 0.0087(11) 0.0088(12) 0.0150(12)
C016 0.0281(13) 0.0241(13) 0.0234(13) 0.0077(11) 0.0020(10) 0.0045(10)
C017 0.0371(15) 0.0218(13) 0.0298(15) 0.0066(11) 0.0084(11) 0.0089(11)
C018 0.0275(13) 0.0253(13) 0.0218(13) 0.0058(11) 0.0046(10) 0.0060(10)
C019 0.0303(13) 0.0184(12) 0.0220(13) 0.0061(10) 0.0067(10) 0.0062(10)
C01A 0.0327(14) 0.0248(13) 0.0218(13) 0.0049(11) 0.0054(11) 0.0073(11)
C01B 0.0353(15) 0.0295(14) 0.0214(13) 0.0070(11) 0.0036(11) 0.0087(11)
C01C 0.0296(14) 0.0238(13) 0.0258(14) 0.0088(11) 0.0035(11) 0.0054(10)
C01D 0.0354(14) 0.0217(13) 0.0240(13) 0.0078(11) 0.0056(11) 0.0080(11)
C01E 0.0316(14) 0.0235(13) 0.0232(13) 0.0039(10) 0.0054(11) 0.0088(10)
C01F 0.0301(13) 0.0195(12) 0.0239(13) 0.0075(10) 0.0074(10) 0.0063(10)
C01G 0.0268(13) 0.0174(12) 0.0207(13) 0.0060(10) 0.0046(10) 0.0046(10)
C01H 0.0275(13) 0.0205(12) 0.0200(13) 0.0061(10) 0.0047(10) 0.0047(10)
C01I 0.0390(16) 0.0371(16) 0.0288(15) 0.0132(12) 0.0055(12) 0.0125(12)
C01J 0.0422(16) 0.0266(14) 0.0301(15) 0.0047(12) 0.0135(12) 0.0080(12)
C01K 0.0364(15) 0.0276(14) 0.0235(14) 0.0062(11) 0.0026(11) 0.0061(11)
C01L 0.0320(14) 0.0261(13) 0.0225(13) 0.0082(11) 0.0042(11) 0.0071(11)
C01M 0.0324(14) 0.0243(13) 0.0295(14) 0.0105(11) 0.0032(11) 0.0076(11)
C01N 0.0365(15) 0.0269(14) 0.0365(16) 0.0120(12) 0.0047(12) 0.0104(11)
C01O 0.0276(13) 0.0182(12) 0.0216(13) 0.0056(10) 0.0062(10) 0.0055(10)
C01P 0.0319(14) 0.0273(14) 0.0229(13) 0.0050(11) 0.0061(11) 0.0089(11)
C01Q 0.0304(13) 0.0187(12) 0.0207(13) 0.0049(10) 0.0061(10) 0.0060(10)
C01R 0.0407(16) 0.0260(14) 0.0330(16) -0.0017(12) 0.0067(12) 0.0088(12)
C01S 0.0382(15) 0.0265(14) 0.0237(14) 0.0045(11) 0.0093(11) 0.0101(11)
C01T 0.0420(16) 0.0335(15) 0.0285(15) 0.0150(12) 0.0050(12) 0.0131(12)
C01U 0.0457(17) 0.0311(15) 0.0257(14) 0.0072(12) 0.0041(12) 0.0137(12)
C01V 0.0331(14) 0.0204(12) 0.0240(13) 0.0079(10) 0.0071(11) 0.0089(10)
C01W 0.0328(14) 0.0279(14) 0.0259(14) 0.0048(11) 0.0038(11) 0.0082(11)
C01X 0.0357(15) 0.0270(14) 0.0315(15) 0.0051(12) 0.0083(12) 0.0124(11)
C01Y 0.0349(14) 0.0273(14) 0.0267(14) 0.0081(11) 0.0076(11) 0.0124(11)
C01Z 0.0550(19) 0.0375(16) 0.0220(15) 0.0043(12) -0.0045(13) 0.0072(14)
C020 0.0441(17) 0.0330(15) 0.0241(14) 0.0069(12) 0.0040(12) 0.0010(12)
C021 0.0413(16) 0.0272(14) 0.0357(16) 0.0042(12) 0.0175(13) 0.0145(12)
C022 0.0402(16) 0.0313(14) 0.0236(14) 0.0059(11) 0.0039(12) 0.0111(12)
C023 0.0357(15) 0.0280(14) 0.0286(15) 0.0043(11) 0.0067(12) 0.0082(11)
C024 0.0341(14) 0.0239(13) 0.0321(15) 0.0113(11) 0.0095(11) 0.0102(11)
C025 0.0433(17) 0.0450(17) 0.0345(16) 0.0202(14) 0.0042(13) 0.0170(14)
C026 0.0379(16) 0.0396(16) 0.0412(17) 0.0186(14) 0.0024(13) 0.0158(13)
C027 0.0349(15) 0.0319(15) 0.0326(16) 0.0018(12) 0.0083(12) 0.0058(12)
C028 0.0474(18) 0.0312(15) 0.0373(17) 0.0050(13) 0.0148(14) 0.0165(13)
C029 0.0429(17) 0.0392(16) 0.0272(15) 0.0125(13) 0.0037(12) 0.0095(13)
C02A 0.0323(15) 0.0342(15) 0.0295(15) 0.0024(12) 0.0091(12) 0.0094(12)
C02B 0.0473(18) 0.0322(16) 0.054(2) 0.0163(14) 0.0158(15) 0.0225(14)
C02C 0.060(2) 0.0287(16) 0.059(2) 0.0180(15) 0.0218(17) 0.0156(14)
C02D 0.058(2) 0.0428(17) 0.0296(16) 0.0178(13) 0.0111(14) 0.0225(15)
C02E 0.0575(19) 0.0336(16) 0.0257(15) 0.0060(12) 0.0029(13) 0.0161(14)
C02F 0.0415(16) 0.0337(15) 0.0242(14) 0.0071(12) 0.0040(12) 0.0077(12)
C02G 0.0392(16) 0.0366(16) 0.0232(14) 0.0033(12) 0.0050(12) 0.0093(12)
C02H 0.0429(16) 0.0252(14) 0.0361(16) 0.0106(12) 0.0137(13) 0.0173(12)
C02I 0.0433(16) 0.0309(15) 0.0356(16) 0.0173(13) 0.0093(13) 0.0177(12)
C02J 0.061(2) 0.0379(17) 0.0279(16) 0.0065(13) -0.0051(14) 0.0147(15)
C02K 0.0387(16) 0.0346(16) 0.0372(17) 0.0022(13) 0.0058(13) 0.0169(13)
C02L 0.0455(18) 0.0415(17) 0.0475(19) 0.0159(15) 0.0120(14) 0.0212(14)
C02M 0.0466(17) 0.0418(17) 0.0189(14) 0.0074(12) 0.0031(12) 0.0100(13)
C02N 0.0513(19) 0.0415(17) 0.0251(15) -0.0003(13) 0.0054(13) 0.0157(14)
C02O 0.0467(17) 0.0352(16) 0.0422(17) 0.0144(13) 0.0156(14) 0.0206(13)
C02P 0.070(2) 0.0367(17) 0.0401(18) 0.0118(14) 0.0298(16) 0.0166(15)
C02Q 0.064(2) 0.0418(18) 0.0266(16) 0.0026(13) 0.0090(14) 0.0064(15)
C02R 0.082(3) 0.076(3) 0.0382(19) 0.0284(19) 0.0131(18) 0.029(2)
C02S 0.070(2) 0.063(2) 0.064(2) 0.034(2) 0.0149(19) 0.035(2)
C02T 0.064(2) 0.0433(18) 0.0319(16) 0.0166(14) 0.0021(15) 0.0140(15)
C02U 0.0525(19) 0.0387(17) 0.0263(15) 0.0034(13) 0.0071(13) 0.0105(14)
C02V 0.072(3) 0.070(2) 0.047(2) 0.0134(18) 0.0198(18) 0.043(2)
C02W 0.082(3) 0.056(2) 0.0258(17) 0.0133(15) 0.0038(16) 0.0145(19)
C02X 0.0370(17) 0.0347(17) 0.054(2) -0.0084(15) -0.0009(16) 0.0045(13)
C02Y 0.085(3) 0.0377(18) 0.043(2) 0.0009(15) 0.0143(18) 0.0096(18)
C02Z 0.061(2) 0.083(3) 0.0368(19) 0.0314(19) 0.0062(16) 0.031(2)
C030 0.083(3) 0.067(2) 0.041(2) 0.0260(18) 0.0178(19) 0.014(2)
C031 0.071(2) 0.061(2) 0.0310(18) -0.0004(16) 0.0137(16) 0.0260(19)
C032 0.061(2) 0.063(2) 0.043(2) -0.0031(17) 0.0066(17) 0.0314(19)
C033 0.088(3) 0.053(2) 0.053(2) 0.0308(18) 0.039(2) 0.0258(19)
C034 0.090(3) 0.085(3) 0.061(3) 0.028(2) 0.023(2) 0.065(3)
C035 0.053(2) 0.097(3) 0.046(2) -0.012(2) 0.0080(18) 0.016(2)
C036 0.100(3) 0.065(3) 0.083(3) 0.032(2) 0.039(3) 0.061(2)
C037 0.147(5) 0.055(3) 0.078(3) 0.037(2) -0.011(3) 0.017(3)
C038 0.108(4) 0.078(3) 0.0296(19) -0.0010(18) -0.015(2) 0.057(3)
C039 0.099(3) 0.082(3) 0.0309(18) 0.0243(18) 0.0087(18) 0.055(2)
C03A 0.068(3) 0.043(2) 0.142(4) 0.043(3) 0.021(3) 0.0192(19)
C03B 0.148(4) 0.041(2) 0.0334(19) 0.0058(16) 0.021(2) 0.029(2)
C03C 0.083(3) 0.084(3) 0.124(4) 0.063(3) 0.062(3) 0.021(3)
C03D 0.050(2) 0.068(3) 0.092(4) -0.003(2) -0.003(2) 0.023(2)
C03E 0.155(5) 0.052(2) 0.036(2) 0.0116(18) 0.026(2) 0.007(3)
C03F 0.081(3) 0.083(3) 0.103(4) 0.048(3) 0.062(3) 0.029(2)
C03G 0.113(4) 0.089(3) 0.040(2) 0.023(2) -0.011(2) 0.045(3)
C03H 0.092(3) 0.059(3) 0.146(5) 0.011(3) 0.084(4) 0.010(2)
C03I 0.080(3) 0.083(3) 0.149(5) 0.067(4) 0.024(3) 0.039(3)
C03J 0.051(2) 0.052(2) 0.100(4) 0.006(2) -0.005(2) 0.0051(19)
C03K 0.043(2) 0.072(3) 0.096(3) 0.054(2) 0.0131(19) 0.0018(18)
C03L 0.077(3) 0.061(3) 0.059(3) 0.020(2) 0.013(2) 0.013(2)
C03M 0.066(3) 0.137(5) 0.066(3) 0.000(3) 0.017(2) 0.045(3)
C03N 0.080(4) 0.052(3) 0.170(7) 0.032(4) -0.022(4) -0.013(3)
C03O 0.070(3) 0.134(5) 0.065(3) -0.031(3) 0.001(2) -0.004(3)
C03Q 0.22(2) 0.102(13) 0.045(7) 0.048(8) 0.033(10) 0.085(12)
C3 0.071(6) 0.115(11) 0.123(12) 0.096(11) 0.031(9) 0.050(7)
C4 0.087(8) 0.052(5) 0.040(4) 0.008(3) -0.007(4) 0.035(5)
C6 0.078(7) 0.067(7) 0.034(5) 0.006(5) -0.015(4) -0.004(5)
C9 0.074(4) 0.367(15) 0.110(6) 0.116(7) 0.031(4) 0.113(7)
C4A 0.125(14) 0.065(7) 0.071(8) 0.026(5) -0.013(8) 0.043(7)
C0AA 0.094(10) 0.106(11) 0.037(5) 0.011(6) -0.002(5) -0.014(7)
C13 0.114(9) 0.115(9) 0.064(5) 0.069(6) 0.042(5) 0.084(8)
C13A 0.094(14) 0.088(18) 0.054(9) 0.035(10) -0.009(9) 0.041(13)
C1AA 0.144(13) 0.066(8) 0.049(8) 0.031(6) 0.031(7) 0.028(8)
C2AA 0.054(6) 0.122(11) 0.135(13) 0.101(12) -0.014(8) 0.001(7)
C2 0.059(12) 0.046(11) 0.042(11) 0.026(9) 0.007(8) 0.012(9)
C4AA 0.030(10) 0.092(17) 0.068(15) 0.029(13) 0.016(9) 0.024(10)
C3AA 0.057(13) 0.072(15) 0.057(14) 0.013(11) 0.015(10) 0.026(11)
C5AA 0.062(14) 0.031(11) 0.096(19) -0.016(11) 0.049(13) -0.007(9)
C6AA 0.074(18) 0.049(15) 0.11(3) -0.006(15) 0.007(17) -0.008(13)
C17 0.08(2) 0.13(3) 0.055(17) -0.037(17) 0.038(15) -0.003(18)

loop_
_atom_type_symbol
_atom_type_description
_atom_type_scat_dispersion_real
_atom_type_scat_dispersion_imag
_atom_type_scat_source
C C 0.0181 0.0091 'International Tables Vol C Tables 4.2.6.8 and 6.1.1.4'
H H 0.0000 0.0000 'International Tables Vol C Tables 4.2.6.8 and 6.1.1.4'
Cl Cl 0.3639 0.7018 'International Tables Vol C Tables 4.2.6.8 and 6.1.1.4'
N N 0.0311 0.0180 'International Tables Vol C Tables 4.2.6.8 and 6.1.1.4'

loop_
_geom_angle_atom_site_label_1
_geom_angle_atom_site_label_2
_geom_angle_atom_site_label_3
_geom_angle
_geom_angle_site_symmetry_1
_geom_angle_site_symmetry_3
_geom_angle_publ_flag
C00M N00A C01V 116.7(2) . . ?
C00U N00B C01P 116.7(2) . . ?
C01L N00C C01K 116.5(2) . . ?
C00O N00D C01C 117.1(2) . . ?
C00S N00E C01F 116.9(2) . . ?
C01H N00F C013 116.8(2) . . ?
C01O N00G C01F 116.7(2) . . ?
C018 N00H C01P 116.9(2) . . ?
C019 N00I C01V 116.3(2) . . ?
C01A N00J C01K 117.2(2) . . ?
C016 N00K C01C 116.7(2) . . ?
C01Q N00L C013 117.3(2) . . ?
N00A C00M C00O 119.8(2) . . ?
N00A C00M C00X 120.8(2) . . ?
C00X C00M C00O 119.4(2) . . ?
C00S C00N C01G 121.1(2) . . ?
C01O C00N C00S 117.2(2) . . ?
C01O C00N C01G 121.8(2) . . ?
N00D C00O C00M 120.0(2) . . ?
N00D C00O C00P 121.2(2) . . ?
C00P C00O C00M 118.7(2) . . ?
C00O C00P C00R 120.7(2) . . ?
C016 C00P C00O 117.2(2) . . ?
C016 C00P C00R 122.0(2) . . ?
C01M C00Q H00Q 119.6 . . ?
C01M C00Q C01N 120.8(3) . . ?
C01N C00Q H00Q 119.6 . . ?
C00W C00R C00P 119.5(2) . . ?
C012 C00R C00P 120.2(2) . . ?
C012 C00R C00W 120.2(2) . . ?
N00E C00S C00N 121.2(2) . . ?
N00E C00S C00U 120.1(2) . . ?
C00N C00S C00U 118.7(2) . . ?
C01H C00T C00V 122.0(2) . . ?
C01H C00T C01Q 116.4(2) . . ?
C01Q C00T C00V 121.5(2) . . ?
N00B C00U C00S 120.3(2) . . ?
N00B C00U C00Y 121.1(2) . . ?
C00Y C00U C00S 118.5(2) . . ?
C012 C00V C00T 120.3(2) . . ?
C01G C00V C00T 119.9(2) . . ?
C01G C00V C012 119.7(2) . . ?
C00R C00W C00Z 120.0(2) . . ?
C00R C00W C011 120.0(2) . . ?
C00Z C00W C011 120.0(2) . . ?
C00M C00X C012 120.5(2) . . ?
C019 C00X C00M 117.9(2) . . ?
C019 C00X C012 121.5(2) . . ?
C00U C00Y C00Z 121.2(2) . . ?
C018 C00Y C00U 117.3(2) . . ?
C018 C00Y C00Z 121.4(2) . . ?
C00W C00Z C00Y 119.9(2) . . ?
C01G C00Z C00W 119.9(2) . . ?
C01G C00Z C00Y 120.1(2) . . ?
C015 C010 C01D 120.2(2) . . ?
C015 C010 C01F 120.4(2) . . ?
C01D C010 C01F 119.3(2) . . ?
C01A C011 C00W 121.2(2) . . ?
C01A C011 C01L 117.0(2) . . ?
C01L C011 C00W 121.8(2) . . ?
C00R C012 C00V 120.1(2) . . ?
C00R C012 C00X 120.4(2) . . ?
C00V C012 C00X 119.4(2) . . ?
N00F C013 N00L 125.6(2) . . ?
N00F C013 C01B 117.7(2) . . ?
N00L C013 C01B 116.6(2) . . ?
C02E C014 C01K 121.1(2) . . ?
C02F C014 C01K 119.4(2) . . ?
C02F C014 C02E 119.5(2) . . ?
C010 C015 H015 119.6 . . ?
C010 C015 C01T 120.8(2) . . ?
C01T C015 H015 119.6 . . ?
N00K C016 C00P 121.4(2) . . ?
N00K C016 C01L 120.0(2) . . ?
C00P C016 C01L 118.6(2) . . ?
C01E C017 H017 119.6 . . ?
C01J C017 H017 119.6 . . ?
C01J C017 C01E 120.8(2) . . ?
N00H C018 C00Y 121.4(2) . . ?
N00H C018 C01A 119.9(2) . . ?
C00Y C018 C01A 118.6(2) . . ?
N00I C019 C00X 121.4(2) . . ?
N00I C019 C01Q 119.2(2) . . ?
C00X C019 C01Q 119.3(2) . . ?
N00J C01A C011 121.2(2) . . ?
N00J C01A C018 119.9(2) . . ?
C011 C01A C018 118.9(2) . . ?
C01U C01B C013 119.7(2) . . ?
C022 C01B C013 120.1(2) . . ?
C022 C01B C01U 120.0(2) . . ?
N00D C01C N00K 126.3(2) . . ?
N00D C01C C01M 117.3(2) . . ?
N00K C01C C01M 116.4(2) . . ?
C010 C01D H01D 119.8 . . ?
C024 C01D C010 120.4(2) . . ?
C024 C01D H01D 119.8 . . ?
C017 C01E C01V 119.1(2) . . ?
C017 C01E C01Y 120.3(2) . . ?
C01Y C01E C01V 120.6(2) . . ?
N00E C01F C010 117.2(2) . . ?
N00G C01F N00E 126.4(2) . . ?
N00G C01F C010 116.4(2) . . ?
C00V C01G C00N 119.5(2) . . ?
C00Z C01G C00N 120.3(2) . . ?
C00Z C01G C00V 120.1(2) . . ?
N00F C01H C00T 122.1(2) . . ?
N00F C01H C01O 120.0(2) . . ?
C00T C01H C01O 118.0(2) . . ?
C01M C01I H01I 119.6 . . ?
C01M C01I C025 120.8(3) . . ?
C025 C01I H01I 119.6 . . ?
C017 C01J C021 117.3(3) . . ?
C017 C01J C02P 122.9(3) . . ?
C021 C01J C02P 119.8(2) . . ?
N00C C01K C014 117.8(2) . . ?
N00J C01K N00C 126.4(2) . . ?
N00J C01K C014 115.8(2) . . ?
N00C C01L C011 121.6(2) . . ?
N00C C01L C016 120.3(2) . . ?
C011 C01L C016 118.1(2) . . ?
C00Q C01M C01C 119.6(2) . . ?
C01I C01M C00Q 120.0(2) . . ?
C01I C01M C01C 120.4(2) . . ?
C00Q C01N C02L 121.0(3) . . ?
C026 C01N C00Q 117.4(3) . . ?
C026 C01N C02L 121.5(2) . . ?
N00G C01O C00N 121.6(2) . . ?
N00G C01O C01H 119.6(2) . . ?
C00N C01O C01H 118.8(2) . . ?
N00B C01P N00H 126.5(2) . . ?
N00B C01P C01S 117.0(2) . . ?
N00H C01P C01S 116.4(2) . . ?
N00L C01Q C00T 121.8(2) . . ?
N00L C01Q C019 120.4(2) . . ?
C00T C01Q C019 117.8(2) . . ?
C023 C01R H01R 118.5 . . ?
C027 C01R H01R 118.5 . . ?
C027 C01R C023 123.0(3) . . ?
C01W C01S C01P 121.1(2) . . ?
C02A C01S C01P 118.6(2) . . ?
C02A C01S C01W 120.3(2) . . ?
C015 C01T C02D 120.6(2) . . ?
C02I C01T C015 117.4(2) . . ?
C02I C01T C02D 121.9(2) . . ?
C01B C01U H01U 119.6 . . ?
C029 C01U C01B 120.8(3) . . ?
C029 C01U H01U 119.6 . . ?
N00A C01V N00I 126.9(2) . . ?
N00A C01V C01E 116.8(2) . . ?
N00I C01V C01E 116.3(2) . . ?
C01S C01W H01W 119.9 . . ?
C023 C01W C01S 120.2(3) . . ?
C023 C01W H01W 119.9 . . ?
C01Y C01X C02B 119.8(3) . . ?
C021 C01X C01Y 117.3(2) . . ?
C021 C01X C02B 122.8(2) . . ?
C01E C01Y C01X 120.6(3) . . ?
C01E C01Y H01Y 119.7 . . ?
C01X C01Y H01Y 119.7 . . ?
C020 C01Z H01Z 118.9 . . ?
C02J C01Z H01Z 118.9 . . ?
C02J C01Z C020 122.1(3) . . ?
C01Z C020 C02U 122.7(2) . . ?
C02F C020 C01Z 117.8(3) . . ?
C02F C020 C02U 119.5(3) . . ?
C01J C021 H021 118.2 . . ?
C01X C021 C01J 123.6(2) . . ?
C01X C021 H021 118.2 . . ?
C01B C022 H022 119.7 . . ?
C01B C022 C02G 120.6(2) . . ?
C02G C022 H022 119.7 . . ?
C01R C023 C02K 119.5(2) . . ?
C01W C023 C01R 117.8(2) . . ?
C01W C023 C02K 122.7(2) . . ?
C01D C024 C02H 122.8(2) . . ?
C01D C024 C02I 118.2(2) . . ?
C02I C024 C02H 118.9(2) . . ?
C01I C025 C02Z 121.1(3) . . ?
C026 C025 C01I 117.4(3) . . ?
C026 C025 C02Z 121.4(3) . . ?
C01N C026 C025 123.7(3) . . ?
C01N C026 H026 118.2 . . ?
C025 C026 H026 118.2 . . ?
C01R C027 C02X 119.7(3) . . ?
C02A C027 C01R 117.9(3) . . ?
C02A C027 C02X 122.4(3) . . ?
H02A C028 H02B 109.5 . . ?
H02A C028 H02C 109.5 . . ?
H02B C028 H02C 109.5 . . ?
C02H C028 H02A 109.5 . . ?
C02H C028 H02B 109.5 . . ?
C02H C028 H02C 109.5 . . ?
C01U C029 C02M 117.6(3) . . ?
C01U C029 C02T 121.2(3) . . ?
C02M C029 C02T 121.2(2) . . ?
C01S C02A H02D 119.6 . . ?
C027 C02A C01S 120.8(3) . . ?
C027 C02A H02D 119.6 . . ?
C01X C02B C02S 109.1(3) . . ?
C036 C02B C01X 112.6(3) . . ?
C036 C02B C02S 106.9(3) . . ?
C03A C02B C01X 109.2(3) . . ?
C03A C02B C02S 108.4(3) . . ?
C03A C02B C036 110.5(3) . . ?
H02E C02C H02F 109.5 . . ?
H02E C02C H02G 109.5 . . ?
H02F C02C H02G 109.5 . . ?
C02H C02C H02E 109.5 . . ?
C02H C02C H02F 109.5 . . ?
C02H C02C H02G 109.5 . . ?
C01T C02D C030 107.9(3) . . ?
C01T C02D C039 112.6(3) . . ?
C02W C02D C01T 110.6(2) . . ?
C02W C02D C030 109.7(3) . . ?
C02W C02D C039 108.2(3) . . ?
C030 C02D C039 107.8(3) . . ?
C014 C02E H02H 119.8 . . ?
C02J C02E C014 120.4(3) . . ?
C02J C02E H02H 119.8 . . ?
C014 C02F H02I 119.3 . . ?
C020 C02F C014 121.4(3) . . ?
C020 C02F H02I 119.3 . . ?
C022 C02G C02N 119.7(3) . . ?
C02M C02G C022 118.0(3) . . ?
C02M C02G C02N 122.4(2) . . ?
C024 C02H C02C 108.0(2) . . ?
C024 C02H C02O 109.4(2) . . ?
C028 C02H C024 112.1(2) . . ?
C028 C02H C02C 108.1(3) . . ?
C028 C02H C02O 108.9(2) . . ?
C02C C02H C02O 110.3(2) . . ?
C01T C02I C024 123.0(2) . . ?
C01T C02I H02J 118.5 . . ?
C024 C02I H02J 118.5 . . ?
C01Z C02J C038 121.0(3) . . ?
C02E C02J C01Z 118.7(3) . . ?
C02E C02J C038 120.4(3) . . ?
C023 C02K C03I 108.6(3) . . ?
C023 C02K C2 108.9(7) . . ?
C023 C02K C4AA 106.5(7) . . ?
C023 C02K C3AA 115.3(8) . . ?
C03D C02K C023 112.0(2) . . ?
C03D C02K C03I 108.2(4) . . ?
C03D C02K C03M 109.1(4) . . ?
C03D C02K C2 52.7(7) . . ?
C03D C02K C4AA 55.3(9) . . ?
C03D C02K C3AA 132.6(8) . . ?
C03I C02K C4AA 144.9(7) . . ?
C03M C02K C023 110.4(3) . . ?
C03M C02K C03I 108.4(4) . . ?
C03M C02K C2 140.7(8) . . ?
C03M C02K C4AA 59.8(9) . . ?
C03M C02K C3AA 53.5(10) . . ?
C2 C02K C03I 59.2(7) . . ?
C2 C02K C4AA 107.0(11) . . ?
C3AA C02K C03I 56.1(10) . . ?
C3AA C02K C2 109.5(11) . . ?
C3AA C02K C4AA 109.4(13) . . ?
C02V C02L C01N 110.8(3) . . ?
C02V C02L C03H 109.3(4) . . ?
C034 C02L C01N 111.9(3) . . ?
C034 C02L C02V 106.7(3) . . ?
C034 C02L C03H 109.4(4) . . ?
C03H C02L C01N 108.7(3) . . ?
C029 C02M H02M 118.5 . . ?
C02G C02M C029 123.0(3) . . ?
C02G C02M H02M 118.5 . . ?
C02Y C02N C02G 109.3(3) . . ?
C02Y C02N C032 109.3(3) . . ?
C031 C02N C02G 112.3(3) . . ?
C031 C02N C02Y 109.0(3) . . ?
C031 C02N C032 108.2(3) . . ?
C032 C02N C02G 108.7(3) . . ?
C02H C02O H02K 109.5 . . ?
C02H C02O H02L 109.5 . . ?
C02H C02O H02N 109.5 . . ?
H02K C02O H02L 109.5 . . ?
H02K C02O H02N 109.5 . . ?
H02L C02O H02N 109.5 . . ?
C01J C02P C033 112.6(3) . . ?
C01J C02P C03E 110.5(3) . . ?
C01J C02P C03F 107.5(3) . . ?
C033 C02P C03F 107.4(3) . . ?
C03E C02P C033 108.5(3) . . ?
C03E C02P C03F 110.4(3) . . ?
H02O C02Q H02P 109.5 . . ?
H02O C02Q H02Q 109.5 . . ?
H02P C02Q H02Q 109.5 . . ?
C02U C02Q H02O 109.5 . . ?
C02U C02Q H02P 109.5 . . ?
C02U C02Q H02Q 109.5 . . ?
H02R C02R H02S 109.5 . . ?
H02R C02R H02T 109.5 . . ?
H02S C02R H02T 109.5 . . ?
C02Z C02R H02R 109.5 . . ?
C02Z C02R H02S 109.5 . . ?
C02Z C02R H02T 109.5 . . ?
C02B C02S H02U 109.5 . . ?
C02B C02S H02V 109.5 . . ?
C02B C02S H02W 109.5 . . ?
H02U C02S H02V 109.5 . . ?
H02U C02S H02W 109.5 . . ?
H02V C02S H02W 109.5 . . ?
C029 C02T C3 104.3(5) . . ?
C029 C02T C1AA 107.7(6) . . ?
C037 C02T C029 111.8(3) . . ?
C037 C02T C3 97.2(7) . . ?
C037 C02T C1AA 95.6(6) . . ?
C03Q C02T C029 113.8(6) . . ?
C03Q C02T C037 119.8(7) . . ?
C03Q C02T C3 107.2(9) . . ?
C2AA C02T C029 112.8(6) . . ?
C2AA C02T C037 117.5(8) . . ?
C2AA C02T C1AA 109.6(8) . . ?
C02Q C02U C020 113.3(3) . . ?
C02Q C02U C035 107.4(3) . . ?
C035 C02U C020 108.9(3) . . ?
C03B C02U C020 108.7(3) . . ?
C03B C02U C02Q 108.9(3) . . ?
C03B C02U C035 109.6(4) . . ?
C02L C02V H02X 109.5 . . ?
C02L C02V H02Y 109.5 . . ?
C02L C02V H 109.5 . . ?
H02X C02V H02Y 109.5 . . ?
H02X C02V H 109.5 . . ?
H02Y C02V H 109.5 . . ?
C02D C02W H02Z 109.5 . . ?
C02D C02W HA 109.5 . . ?
C02D C02W HB 109.5 . . ?
H02Z C02W HA 109.5 . . ?
H02Z C02W HB 109.5 . . ?
HA C02W HB 109.5 . . ?
C027 C02X C03O 108.6(3) . . ?
C027 C02X C5AA 98.8(8) . . ?
C027 C02X C6AA 109.7(10) . . ?
C03J C02X C027 112.1(3) . . ?
C03J C02X C03O 104.8(4) . . ?
C03J C02X C5AA 76.1(9) . . ?
C03J C02X C6AA 138.1(10) . . ?
C03N C02X C027 110.0(3) . . ?
C03N C02X C03J 109.6(4) . . ?
C03N C02X C03O 111.6(5) . . ?
C03N C02X C5AA 43.7(7) . . ?
C03N C02X C6AA 56.8(13) . . ?
C03O C02X C5AA 149.5(7) . . ?
C03O C02X C6AA 58.0(14) . . ?
C6AA C02X C5AA 100.5(16) . . ?
C17 C02X C027 113.0(14) . . ?
C17 C02X C03J 44.5(11) . . ?
C17 C02X C03N 136.0(14) . . ?
C17 C02X C03O 62.2(11) . . ?
C17 C02X C5AA 119.1(15) . . ?
C17 C02X C6AA 114.1(17) . . ?
C02N C02Y H02 109.5 . . ?
C02N C02Y HC 109.5 . . ?
C02N C02Y HD 109.5 . . ?
H02 C02Y HC 109.5 . . ?
H02 C02Y HD 109.5 . . ?
HC C02Y HD 109.5 . . ?
C025 C02Z H0AA 104.5 . . ?
C025 C02Z C0AA 104.7(5) . . ?
C025 C02Z C13 107.7(5) . . ?
C02R C02Z C025 112.4(3) . . ?
C02R C02Z H0AA 104.5 . . ?
C02R C02Z C0AA 97.6(5) . . ?
C02R C02Z C13 101.4(5) . . ?
C6 C02Z C025 109.6(5) . . ?
C6 C02Z C02R 119.7(6) . . ?
C6 C02Z H0AA 104.5 . . ?
C13 C02Z C0AA 132.2(9) . . ?
C13A C02Z C025 117.1(8) . . ?
C13A C02Z C02R 124.4(12) . . ?
C02D C030 H03A 109.5 . . ?
C02D C030 H03B 109.5 . . ?
C02D C030 H03C 109.5 . . ?
H03A C030 H03B 109.5 . . ?
H03A C030 H03C 109.5 . . ?
H03B C030 H03C 109.5 . . ?
C02N C031 H03D 109.5 . . ?
C02N C031 H03E 109.5 . . ?
C02N C031 H03F 109.5 . . ?
H03D C031 H03E 109.5 . . ?
H03D C031 H03F 109.5 . . ?
H03E C031 H03F 109.5 . . ?
C02N C032 H03G 109.5 . . ?
C02N C032 H03H 109.5 . . ?
C02N C032 H03I 109.5 . . ?
H03G C032 H03H 109.5 . . ?
H03G C032 H03I 109.5 . . ?
H03H C032 H03I 109.5 . . ?
C02P C033 H03J 109.5 . . ?
C02P C033 H03K 109.5 . . ?
C02P C033 H03L 109.5 . . ?
H03J C033 H03K 109.5 . . ?
H03J C033 H03L 109.5 . . ?
H03K C033 H03L 109.5 . . ?
C02L C034 H03M 109.5 . . ?
C02L C034 H03N 109.5 . . ?
C02L C034 H03O 109.5 . . ?
H03M C034 H03N 109.5 . . ?
H03M C034 H03O 109.5 . . ?
H03N C034 H03O 109.5 . . ?
C02U C035 H03P 109.5 . . ?
C02U C035 H03Q 109.5 . . ?
C02U C035 H03R 109.5 . . ?
H03P C035 H03Q 109.5 . . ?
H03P C035 H03R 109.5 . . ?
H03Q C035 H03R 109.5 . . ?
C02B C036 H03S 109.5 . . ?
C02B C036 H03T 109.5 . . ?
C02B C036 H03U 109.5 . . ?
H03S C036 H03T 109.5 . . ?
H03S C036 H03U 109.5 . . ?
H03T C036 H03U 109.5 . . ?
C02T C037 H03V 109.5 . . ?
C02T C037 H03W 109.5 . . ?
C02T C037 H03X 109.5 . . ?
H03V C037 H03W 109.5 . . ?
H03V C037 H03X 109.5 . . ?
H03W C037 H03X 109.5 . . ?
C02J C038 H038 114.5 . . ?
C02J C038 C9 105.7(4) . . ?
C02J C038 C4A 101.2(6) . . ?
C03G C038 C02J 113.4(4) . . ?
C03G C038 H038 114.5 . . ?
C03G C038 C9 105.9(4) . . ?
C03G C038 C4A 96.5(7) . . ?
C4 C038 C02J 116.0(4) . . ?
C4 C038 C03G 119.6(5) . . ?
C4 C038 C9 92.0(8) . . ?
C4A C038 H038 114.5 . . ?
C02D C039 H03Y 109.5 . . ?
C02D C039 HE 109.5 . . ?
C02D C039 HF 109.5 . . ?
H03Y C039 HE 109.5 . . ?
H03Y C039 HF 109.5 . . ?
HE C039 HF 109.5 . . ?
C02B C03A H03Z 109.5 . . ?
C02B C03A HG 109.5 . . ?
C02B C03A HH 109.5 . . ?
H03Z C03A HG 109.5 . . ?
H03Z C03A HH 109.5 . . ?
HG C03A HH 109.5 . . ?
C02U C03B H03 109.5 . . ?
C02U C03B HI 109.5 . . ?
C02U C03B HJ 109.5 . . ?
H03 C03B HI 109.5 . . ?
H03 C03B HJ 109.5 . . ?
HI C03B HJ 109.5 . . ?
Cl03 C03C Cl08 110.2(3) . . ?
Cl03 C03C H3BA 108.5 . . ?
Cl08 C03C H3BA 108.5 . . ?
Cl00 C03C Cl03 111.4(3) . . ?
Cl00 C03C Cl08 109.5(3) . . ?
Cl00 C03C H3BA 108.5 . . ?
C02K C03D H1AA 109.5 . . ?
C02K C03D HK 109.5 . . ?
C02K C03D HL 109.5 . . ?
H1AA C03D HK 109.5 . . ?
H1AA C03D HL 109.5 . . ?
HK C03D HL 109.5 . . ?
C2 C03D C02K 65.1(6) . . ?
C2 C03D C4AA 128.3(10) . . ?
C4AA C03D C02K 64.7(7) . . ?
C02P C03E H2AA 109.5 . . ?
C02P C03E HM 109.5 . . ?
C02P C03E HN 109.5 . . ?
H2AA C03E HM 109.5 . . ?
H2AA C03E HN 109.5 . . ?
HM C03E HN 109.5 . . ?
C02P C03F H3AA 109.5 . . ?
C02P C03F HO 109.5 . . ?
C02P C03F HP 109.5 . . ?
H3AA C03F HO 109.5 . . ?
H3AA C03F HP 109.5 . . ?
HO C03F HP 109.5 . . ?
C038 C03G H4AA 109.5 . . ?
C038 C03G HQ 109.5 . . ?
C038 C03G HR 109.5 . . ?
H4AA C03G HQ 109.5 . . ?
H4AA C03G HR 109.5 . . ?
HQ C03G HR 109.5 . . ?
C02L C03H H5AA 109.5 . . ?
C02L C03H HS 109.5 . . ?
C02L C03H HT 109.5 . . ?
H5AA C03H HS 109.5 . . ?
H5AA C03H HT 109.5 . . ?
HS C03H HT 109.5 . . ?
C02K C03I H6AA 109.5 . . ?
C02K C03I HU 109.5 . . ?
C02K C03I HV 109.5 . . ?
H6AA C03I HU 109.5 . . ?
H6AA C03I HV 109.5 . . ?
HU C03I HV 109.5 . . ?
C2 C03I C02K 60.3(5) . . ?
C3AA C03I C02K 61.3(7) . . ?
C3AA C03I C2 115.0(10) . . ?
C02X C03J H7AA 109.5 . . ?
C02X C03J HW 109.5 . . ?
C02X C03J HX 109.5 . . ?
H7AA C03J HW 109.5 . . ?
H7AA C03J HX 109.5 . . ?
HW C03J HX 109.5 . . ?
C17 C03J C02X 61(2) . . ?
Cl04 C03K Cl05 110.3(2) . . ?
Cl04 C03K Cl07 110.3(2) . . ?
Cl04 C03K H4BA 108.7 . . ?
Cl05 C03K H4BA 108.7 . . ?
Cl07 C03K Cl05 110.1(2) . . ?
Cl07 C03K H4BA 108.7 . . ?
Cl01 C03L Cl02 111.6(2) . . ?
Cl01 C03L H2BA 107.5 . . ?
Cl02 C03L H2BA 107.5 . . ?
Cl06 C03L Cl01 110.8(3) . . ?
Cl06 C03L Cl02 111.8(2) . . ?
Cl06 C03L H2BA 107.5 . . ?
C02K C03M H8AA 109.5 . . ?
C02K C03M HY 109.5 . . ?
C02K C03M HZ 109.5 . . ?
C02K C03M C4AA 62.1(6) . . ?
H8AA C03M HY 109.5 . . ?
H8AA C03M HZ 109.5 . . ?
HY C03M HZ 109.5 . . ?
C3AA C03M C02K 63.9(7) . . ?
C3AA C03M C4AA 121.1(10) . . ?
C02X C03N H9AA 109.5 . . ?
C02X C03N H5BA 109.5 . . ?
C02X C03N H6BA 109.5 . . ?
C02X C03N C6AA 68.7(12) . . ?
H9AA C03N H5BA 109.5 . . ?
H9AA C03N H6BA 109.5 . . ?
H5BA C03N H6BA 109.5 . . ?
C5AA C03N C02X 81.8(12) . . ?
C5AA C03N C6AA 150.4(18) . . ?
C02X C03O H0BA 109.5 . . ?
C02X C03O H7BA 109.5 . . ?
C02X C03O H8BA 109.5 . . ?
C02X C03O C6AA 65.7(13) . . ?
H0BA C03O H7BA 109.5 . . ?
H0BA C03O H8BA 109.5 . . ?
H7BA C03O H8BA 109.5 . . ?
C17 C03O C02X 53.7(14) . . ?
C17 C03O C6AA 114(2) . . ?
C02T C03Q H1BA 109.5 . . ?
C02T C03Q H9BA 109.5 . . ?
C02T C03Q H0CA 109.5 . . ?
H1BA C03Q H9BA 109.5 . . ?
H1BA C03Q H0CA 109.5 . . ?
H9BA C03Q H0CA 109.5 . . ?
C02T C3 H3A 109.5 . . ?
C02T C3 H3B 109.5 . . ?
C02T C3 H3C 109.5 . . ?
H3A C3 H3B 109.5 . . ?
H3A C3 H3C 109.5 . . ?
H3B C3 H3C 109.5 . . ?
C038 C4 H4A 109.5 . . ?
C038 C4 H4B 109.5 . . ?
C038 C4 H4C 109.5 . . ?
H4A C4 H4B 109.5 . . ?
H4A C4 H4C 109.5 . . ?
H4B C4 H4C 109.5 . . ?
C02Z C6 H6A 109.5 . . ?
C02Z C6 H6B 109.5 . . ?
C02Z C6 H6C 109.5 . . ?
H6A C6 H6B 109.5 . . ?
H6A C6 H6C 109.5 . . ?
H6B C6 H6C 109.5 . . ?
C038 C9 H9A 109.5 . . ?
C038 C9 H9B 109.5 . . ?
C038 C9 H9C 109.5 . . ?
H9A C9 H9B 109.5 . . ?
H9A C9 H9C 109.5 . . ?
H9B C9 H9C 109.5 . . ?
C038 C4A H4AB 109.5 . . ?
C038 C4A H4AC 109.5 . . ?
C038 C4A H4AD 109.5 . . ?
H4AB C4A H4AC 109.5 . . ?
H4AB C4A H4AD 109.5 . . ?
H4AC C4A H4AD 109.5 . . ?
C02Z C0AA H0AB 109.5 . . ?
C02Z C0AA H0AC 109.5 . . ?
C02Z C0AA H0AD 109.5 . . ?
H0AB C0AA H0AC 109.5 . . ?
H0AB C0AA H0AD 109.5 . . ?
H0AC C0AA H0AD 109.5 . . ?
C02Z C13 H13A 109.5 . . ?
C02Z C13 H13B 109.5 . . ?
C02Z C13 H13C 109.5 . . ?
H13A C13 H13B 109.5 . . ?
H13A C13 H13C 109.5 . . ?
H13B C13 H13C 109.5 . . ?
C02Z C13A H13D 109.5 . . ?
C02Z C13A H13E 109.5 . . ?
C02Z C13A H13F 109.5 . . ?
H13D C13A H13E 109.5 . . ?
H13D C13A H13F 109.5 . . ?
H13E C13A H13F 109.5 . . ?
C02T C1AA H1AB 109.5 . . ?
C02T C1AA H1AC 109.5 . . ?
C02T C1AA H1AD 109.5 . . ?
H1AB C1AA H1AC 109.5 . . ?
H1AB C1AA H1AD 109.5 . . ?
H1AC C1AA H1AD 109.5 . . ?
C02T C2AA H2AB 109.5 . . ?
C02T C2AA H2AC 109.5 . . ?
C02T C2AA H2AD 109.5 . . ?
H2AB C2AA H2AC 109.5 . . ?
H2AB C2AA H2AD 109.5 . . ?
H2AC C2AA H2AD 109.5 . . ?
C03D C2 C02K 62.2(6) . . ?
C03D C2 C03I 118.0(10) . . ?
C03I C2 C02K 60.4(6) . . ?
C03D C4AA C02K 60.1(6) . . ?
C03D C4AA C03M 111.9(10) . . ?
C03M C4AA C02K 58.1(6) . . ?
C03I C3AA C02K 62.6(7) . . ?
C03M C3AA C02K 62.6(8) . . ?
C03M C3AA C03I 123.7(10) . . ?
C02X C5AA H5AB 152.8 . . ?
C03N C5AA C02X 54.4(10) . . ?
C03N C5AA H5AB 152.8 . . ?
C03N C6AA C02X 54.6(11) . . ?
C03N C6AA C03O 108.0(18) . . ?
C03O C6AA C02X 56.4(10) . . ?
C02X C17 C03O 64.2(17) . . ?
C03J C17 C02X 74(2) . . ?
C03J C17 C03O 135(4) . . ?

loop_
_geom_bond_atom_site_label_1
_geom_bond_atom_site_label_2
_geom_bond_distance
_geom_bond_site_symmetry_2
_geom_bond_publ_flag
Cl01 C03L 1.739(5) . ?
Cl02 C03L 1.753(4) . ?
Cl03 C03C 1.743(6) . ?
Cl04 C03K 1.740(5) . ?
Cl05 C03K 1.750(4) . ?
Cl06 C03L 1.737(4) . ?
Cl07 C03K 1.748(5) . ?
Cl08 C03C 1.755(5) . ?
Cl00 C03C 1.732(5) . ?
N00A C00M 1.342(3) . ?
N00A C01V 1.345(3) . ?
N00B C00U 1.335(3) . ?
N00B C01P 1.349(3) . ?
N00C C01K 1.348(3) . ?
N00C C01L 1.332(3) . ?
N00D C00O 1.333(3) . ?
N00D C01C 1.340(3) . ?
N00E C00S 1.338(3) . ?
N00E C01F 1.348(3) . ?
N00F C013 1.354(3) . ?
N00F C01H 1.331(3) . ?
N00G C01F 1.347(3) . ?
N00G C01O 1.336(3) . ?
N00H C018 1.329(3) . ?
N00H C01P 1.352(3) . ?
N00I C019 1.339(3) . ?
N00I C01V 1.351(3) . ?
N00J C01A 1.329(3) . ?
N00J C01K 1.347(3) . ?
N00K C016 1.338(3) . ?
N00K C01C 1.350(3) . ?
N00L C013 1.355(3) . ?
N00L C01Q 1.322(3) . ?
C00M C00O 1.471(3) . ?
C00M C00X 1.411(3) . ?
C00N C00S 1.414(3) . ?
C00N C01G 1.430(3) . ?
C00N C01O 1.406(3) . ?
C00O C00P 1.411(3) . ?
C00P C00R 1.435(3) . ?
C00P C016 1.402(3) . ?
C00Q H00Q 0.9500 . ?
C00Q C01M 1.387(4) . ?
C00Q C01N 1.401(4) . ?
C00R C00W 1.400(3) . ?
C00R C012 1.397(3) . ?
C00S C00U 1.479(3) . ?
C00T C00V 1.423(3) . ?
C00T C01H 1.411(3) . ?
C00T C01Q 1.416(3) . ?
C00U C00Y 1.419(3) . ?
C00V C012 1.407(3) . ?
C00V C01G 1.405(3) . ?
C00W C00Z 1.409(3) . ?
C00W C011 1.427(3) . ?
C00X C012 1.428(3) . ?
C00X C019 1.402(3) . ?
C00Y C00Z 1.427(3) . ?
C00Y C018 1.406(4) . ?
C00Z C01G 1.399(3) . ?
C010 C015 1.386(4) . ?
C010 C01D 1.393(4) . ?
C010 C01F 1.487(3) . ?
C011 C01A 1.409(4) . ?
C011 C01L 1.415(3) . ?
C013 C01B 1.478(4) . ?
C014 C01K 1.482(4) . ?
C014 C02E 1.396(4) . ?
C014 C02F 1.390(4) . ?
C015 H015 0.9500 . ?
C015 C01T 1.404(4) . ?
C016 C01L 1.484(4) . ?
C017 H017 0.9500 . ?
C017 C01E 1.391(4) . ?
C017 C01J 1.383(4) . ?
C018 C01A 1.480(3) . ?
C019 C01Q 1.481(3) . ?
C01B C01U 1.397(4) . ?
C01B C022 1.391(4) . ?
C01C C01M 1.488(3) . ?
C01D H01D 0.9500 . ?
C01D C024 1.391(3) . ?
C01E C01V 1.481(3) . ?
C01E C01Y 1.395(4) . ?
C01H C01O 1.483(3) . ?
C01I H01I 0.9500 . ?
C01I C01M 1.386(4) . ?
C01I C025 1.400(4) . ?
C01J C021 1.409(4) . ?
C01J C02P 1.519(4) . ?
C01N C026 1.382(4) . ?
C01N C02L 1.530(4) . ?
C01P C01S 1.486(4) . ?
C01R H01R 0.9500 . ?
C01R C023 1.398(4) . ?
C01R C027 1.393(4) . ?
C01S C01W 1.396(4) . ?
C01S C02A 1.394(4) . ?
C01T C02D 1.532(4) . ?
C01T C02I 1.389(4) . ?
C01U H01U 0.9500 . ?
C01U C029 1.391(4) . ?
C01W H01W 0.9500 . ?
C01W C023 1.393(4) . ?
C01X C01Y 1.398(4) . ?
C01X C021 1.380(4) . ?
C01X C02B 1.534(4) . ?
C01Y H01Y 0.9500 . ?
C01Z H01Z 0.9500 . ?
C01Z C020 1.395(4) . ?
C01Z C02J 1.394(4) . ?
C020 C02F 1.385(4) . ?
C020 C02U 1.533(4) . ?
C021 H021 0.9500 . ?
C022 H022 0.9500 . ?
C022 C02G 1.393(4) . ?
C023 C02K 1.529(4) . ?
C024 C02H 1.535(4) . ?
C024 C02I 1.392(4) . ?
C025 C026 1.384(4) . ?
C025 C02Z 1.531(4) . ?
C026 H026 0.9500 . ?
C027 C02A 1.384(4) . ?
C027 C02X 1.532(4) . ?
C028 H02A 0.9800 . ?
C028 H02B 0.9800 . ?
C028 H02C 0.9800 . ?
C028 C02H 1.529(4) . ?
C029 C02M 1.395(4) . ?
C029 C02T 1.535(4) . ?
C02A H02D 0.9500 . ?
C02B C02S 1.540(5) . ?
C02B C036 1.522(5) . ?
C02B C03A 1.519(5) . ?
C02C H02E 0.9800 . ?
C02C H02F 0.9800 . ?
C02C H02G 0.9800 . ?
C02C C02H 1.539(4) . ?
C02D C02W 1.528(5) . ?
C02D C030 1.534(5) . ?
C02D C039 1.536(4) . ?
C02E H02H 0.9500 . ?
C02E C02J 1.387(4) . ?
C02F H02I 0.9500 . ?
C02G C02M 1.392(4) . ?
C02G C02N 1.544(4) . ?
C02H C02O 1.539(4) . ?
C02I H02J 0.9500 . ?
C02J C038 1.545(5) . ?
C02K C03D 1.513(5) . ?
C02K C03I 1.553(5) . ?
C02K C03M 1.515(5) . ?
C02K C2 1.551(12) . ?
C02K C4AA 1.577(13) . ?
C02K C3AA 1.533(13) . ?
C02L C02V 1.527(5) . ?
C02L C034 1.525(4) . ?
C02L C03H 1.529(6) . ?
C02M H02M 0.9500 . ?
C02N C02Y 1.526(5) . ?
C02N C031 1.526(4) . ?
C02N C032 1.541(5) . ?
C02O H02K 0.9800 . ?
C02O H02L 0.9800 . ?
C02O H02N 0.9800 . ?
C02P C033 1.535(5) . ?
C02P C03E 1.521(5) . ?
C02P C03F 1.550(6) . ?
C02Q H02O 0.9800 . ?
C02Q H02P 0.9800 . ?
C02Q H02Q 0.9800 . ?
C02Q C02U 1.530(4) . ?
C02R H02R 0.9800 . ?
C02R H02S 0.9800 . ?
C02R H02T 0.9800 . ?
C02R C02Z 1.505(6) . ?
C02S H02U 0.9800 . ?
C02S H02V 0.9800 . ?
C02S H02W 0.9800 . ?
C02T C037 1.511(6) . ?
C02T C03Q 1.487(15) . ?
C02T C3 1.600(14) . ?
C02T C1AA 1.599(17) . ?
C02T C2AA 1.452(14) . ?
C02U C035 1.532(5) . ?
C02U C03B 1.517(5) . ?
C02V H02X 0.9800 . ?
C02V H02Y 0.9800 . ?
C02V H 0.9800 . ?
C02W H02Z 0.9800 . ?
C02W HA 0.9800 . ?
C02W HB 0.9800 . ?
C02X C03J 1.527(5) . ?
C02X C03N 1.484(7) . ?
C02X C03O 1.550(7) . ?
C02X C5AA 1.81(3) . ?
C02X C6AA 1.70(3) . ?
C02X C17 1.39(4) . ?
C02Y H02 0.9800 . ?
C02Y HC 0.9800 . ?
C02Y HD 0.9800 . ?
C02Z H0AA 1.0000 . ?
C02Z C6 1.423(12) . ?
C02Z C0AA 1.712(14) . ?
C02Z C13 1.636(10) . ?
C02Z C13A 1.466(15) . ?
C030 H03A 0.9800 . ?
C030 H03B 0.9800 . ?
C030 H03C 0.9800 . ?
C031 H03D 0.9800 . ?
C031 H03E 0.9800 . ?
C031 H03F 0.9800 . ?
C032 H03G 0.9800 . ?
C032 H03H 0.9800 . ?
C032 H03I 0.9800 . ?
C033 H03J 0.9800 . ?
C033 H03K 0.9800 . ?
C033 H03L 0.9800 . ?
C034 H03M 0.9800 . ?
C034 H03N 0.9800 . ?
C034 H03O 0.9800 . ?
C035 H03P 0.9800 . ?
C035 H03Q 0.9800 . ?
C035 H03R 0.9800 . ?
C036 H03S 0.9800 . ?
C036 H03T 0.9800 . ?
C036 H03U 0.9800 . ?
C037 H03V 0.9800 . ?
C037 H03W 0.9800 . ?
C037 H03X 0.9800 . ?
C038 H038 1.0000 . ?
C038 C03G 1.494(5) . ?
C038 C4 1.473(8) . ?
C038 C9 1.606(10) . ?
C038 C4A 1.726(17) . ?
C039 H03Y 0.9800 . ?
C039 HE 0.9800 . ?
C039 HF 0.9800 . ?
C03A H03Z 0.9800 . ?
C03A HG 0.9800 . ?
C03A HH 0.9800 . ?
C03B H03 0.9800 . ?
C03B HI 0.9800 . ?
C03B HJ 0.9800 . ?
C03C H3BA 1.0000 . ?
C03D H1AA 0.9800 . ?
C03D HK 0.9800 . ?
C03D HL 0.9800 . ?
C03D C2 1.361(18) . ?
C03D C4AA 1.43(2) . ?
C03E H2AA 0.9800 . ?
C03E HM 0.9800 . ?
C03E HN 0.9800 . ?
C03F H3AA 0.9800 . ?
C03F HO 0.9800 . ?
C03F HP 0.9800 . ?
C03G H4AA 0.9800 . ?
C03G HQ 0.9800 . ?
C03G HR 0.9800 . ?
C03H H5AA 0.9800 . ?
C03H HS 0.9800 . ?
C03H HT 0.9800 . ?
C03I H6AA 0.9800 . ?
C03I HU 0.9800 . ?
C03I HV 0.9800 . ?
C03I C2 1.534(19) . ?
C03I C3AA 1.45(2) . ?
C03J H7AA 0.9800 . ?
C03J HW 0.9800 . ?
C03J HX 0.9800 . ?
C03J C17 1.11(3) . ?
C03K H4BA 1.0000 . ?
C03L H2BA 1.0000 . ?
C03M H8AA 0.9800 . ?
C03M HY 0.9800 . ?
C03M HZ 0.9800 . ?
C03M C4AA 1.54(2) . ?
C03M C3AA 1.37(2) . ?
C03N H9AA 0.9800 . ?
C03N H5BA 0.9800 . ?
C03N H6BA 0.9800 . ?
C03N C5AA 1.26(2) . ?
C03N C6AA 1.52(4) . ?
C03O H0BA 0.9800 . ?
C03O H7BA 0.9800 . ?
C03O H8BA 0.9800 . ?
C03O C6AA 1.58(4) . ?
C03O C17 1.52(3) . ?
C03Q H1BA 0.9800 . ?
C03Q H9BA 0.9800 . ?
C03Q H0CA 0.9800 . ?
C3 H3A 0.9800 . ?
C3 H3B 0.9800 . ?
C3 H3C 0.9800 . ?
C4 H4A 0.9800 . ?
C4 H4B 0.9800 . ?
C4 H4C 0.9800 . ?
C6 H6A 0.9800 . ?
C6 H6B 0.9800 . ?
C6 H6C 0.9800 . ?
C9 H9A 0.9800 . ?
C9 H9B 0.9800 . ?
C9 H9C 0.9800 . ?
C4A H4AB 0.9800 . ?
C4A H4AC 0.9800 . ?
C4A H4AD 0.9800 . ?
C0AA H0AB 0.9800 . ?
C0AA H0AC 0.9800 . ?
C0AA H0AD 0.9800 . ?
C13 H13A 0.9800 . ?
C13 H13B 0.9800 . ?
C13 H13C 0.9800 . ?
C13A H13D 0.9800 . ?
C13A H13E 0.9800 . ?
C13A H13F 0.9800 . ?
C1AA H1AB 0.9800 . ?
C1AA H1AC 0.9800 . ?
C1AA H1AD 0.9800 . ?
C2AA H2AB 0.9800 . ?
C2AA H2AC 0.9800 . ?
C2AA H2AD 0.9800 . ?
C5AA H5AB 0.9500 . ?
